data_8000433
loop_
_publ_author_name
'Li, Hao'
'Zhai, Hongsheng'
'Zhou, Chuanjun'
'Song, Yongbo'
'Ke, Feng'
'Xu, Wen Wu'
'Zhu, Manzhou'

_publ_section_title
;
 Atomically Precise Copper Cluster with Intensely Near-Infrared
 Luminescence and Its Mechanism.
;
_journal_issue 12
_journal_name_full 'The journal of physical chemistry letters'
_journal_page_first 4891
_journal_page_last 4896
_journal_paper_doi 10.1021/acs.jpclett.0c01358
_journal_volume 11
_journal_year 2020
_chemical_formula_moiety '8(F6 Sb), 4(C197 H208 Cu11 P6 S9)'
_chemical_formula_sum 'C788 H832 Cu44 F48 P24 S36 Sb8'
_chemical_formula_weight 16881.69
_space_group_crystal_system monoclinic
_space_group_IT_number 14
_space_group_name_Hall '-P 2yn'
_space_group_name_H-M_alt 'P 1 21/n 1'
_atom_sites_solution_hydrogens geom
_audit_creation_date 2019-11-24
_audit_creation_method
;
Olex2 1.2
(compiled 2018.05.29 svn.r3508 for OlexSys, GUI svn.r5506)
;
_cell_angle_alpha 90
_cell_angle_beta 106.652(5)
_cell_angle_gamma 90
_cell_formula_units_Z 1
_cell_length_a 26.564(2)
_cell_length_b 26.692(2)
_cell_length_c 33.045(3)
_cell_measurement_reflns_used 9765
_cell_measurement_temperature 170(2)
_cell_measurement_theta_max 40.48
_cell_measurement_theta_min 3.13
_cell_volume 22448(3)
_computing_cell_refinement 'SAINT v8.37A (Bruker, 2015)'
_computing_data_reduction 'SAINT v8.37A (Bruker, 2015)'
_computing_molecular_graphics 'Olex2 (Dolomanov et al., 2009)'
_computing_publication_material 'Olex2 (Dolomanov et al., 2009)'
_computing_structure_refinement 'ShelXL (Sheldrick, 2015)'
_computing_structure_solution 'SHELXT 2014/5 (Sheldrick, 2014)'
_diffrn_ambient_temperature 170.03
_diffrn_measured_fraction_theta_full 0.990
_diffrn_measured_fraction_theta_max 0.981
_diffrn_measurement_device_type 'Bruker APEX-II CCD'
_diffrn_measurement_method '\f and \w scans'
_diffrn_radiation_type GaK\a
_diffrn_radiation_wavelength 1.3418
_diffrn_reflns_av_R_equivalents 0.2430
_diffrn_reflns_av_unetI/netI 0.2830
_diffrn_reflns_Laue_measured_fraction_full 0.990
_diffrn_reflns_Laue_measured_fraction_max 0.981
_diffrn_reflns_limit_h_max 28
_diffrn_reflns_limit_h_min -32
_diffrn_reflns_limit_k_max 32
_diffrn_reflns_limit_k_min -32
_diffrn_reflns_limit_l_max 40
_diffrn_reflns_limit_l_min -40
_diffrn_reflns_number 233199
_diffrn_reflns_point_group_measured_fraction_full 0.990
_diffrn_reflns_point_group_measured_fraction_max 0.981
_diffrn_reflns_theta_full 53.618
_diffrn_reflns_theta_max 55.290
_diffrn_reflns_theta_min 2.856
_diffrn_standards_number 0
_exptl_absorpt_coefficient_mu 7.839
_exptl_absorpt_correction_T_max 0.7508
_exptl_absorpt_correction_T_min 0.2514
_exptl_absorpt_correction_type multi-scan
_exptl_absorpt_process_details
;
SADABS-2016/2 (Bruker,2016/2) was used for absorption correction.
wR2(int) was 0.1883 before and 0.1149 after correction.
The Ratio of minimum to maximum transmission is 0.3348.
The \l/2 correction factor is Not present.
;
_exptl_crystal_colour yellow
_exptl_crystal_colour_primary yellow
_exptl_crystal_density_diffrn 1.249
_exptl_crystal_description prism
_exptl_crystal_F_000 8612
_exptl_crystal_size_max 0.1
_exptl_crystal_size_mid 0.03
_exptl_crystal_size_min 0.02
_refine_diff_density_max 2.426
_refine_diff_density_min -2.667
_refine_diff_density_rms 0.198
_refine_ls_extinction_method none
_refine_ls_goodness_of_fit_ref 1.342
_refine_ls_hydrogen_treatment constr
_refine_ls_matrix_type full
_refine_ls_number_parameters 2124
_refine_ls_number_reflns 42387
_refine_ls_number_restraints 2364
_refine_ls_restrained_S_all 1.318
_refine_ls_R_factor_all 0.2808
_refine_ls_R_factor_gt 0.1973
_refine_ls_shift/su_max 0.054
_refine_ls_shift/su_mean 0.004
_refine_ls_structure_factor_coef Fsqd
_refine_ls_weighting_details 'w=1/[\s^2^(Fo^2^)+(0.2000P)^2^] where P=(Fo^2^+2Fc^2^)/3'
_refine_ls_weighting_scheme calc
_refine_ls_wR_factor_gt 0.4676
_refine_ls_wR_factor_ref 0.5036
_reflns_Friedel_coverage 0.000
_reflns_number_gt 18838
_reflns_number_total 42387
_reflns_threshold_expression 'I > 2\s(I)'
_cod_data_source_file jz0c01358_si_002.cif
_cod_data_source_block 190124syb_1_0m
_cod_depositor_comments 'Adding full bibliography for 8000433.cif.'
_cod_original_sg_symbol_H-M 'P 21/n'
_cod_database_code 8000433
_shelx_shelxl_version_number 2018/3
_shelx_space_group_comment
;
The symmetry employed for this shelxl refinement is uniquely defined
by the following loop, which should always be used as a source of
symmetry information in preference to the above space-group names.
They are only intended as comments.
;
_shelx_estimated_absorpt_t_max 0.859
_shelx_estimated_absorpt_t_min 0.508
_olex2_refinement_description
;
1. Fixed Uiso
 At 1.2 times of:
  All C(H) groups, All C(H,H) groups
 At 1.5 times of:
  All C(H,H,H) groups
2. Uiso/Uaniso restraints and constraints
C00T \\sim C00U \\sim C00X \\sim C00Z \\sim C011 \\sim C012 \\sim C013 \\sim
C014 \\sim C015 \\sim C016 \\sim C017 \\sim C018 \\sim C019 \\sim C01A \\sim
C01C \\sim C01D \\sim C01E \\sim C01F \\sim C01G \\sim C01H \\sim C01I \\sim
C01K \\sim C01L \\sim C01M \\sim C01O \\sim C01Q \\sim C01R \\sim C01S \\sim
C01T \\sim C01U \\sim C01V \\sim C01W \\sim C01X \\sim C01Y \\sim C01Z \\sim
C020 \\sim C021 \\sim C024 \\sim C025 \\sim C026 \\sim C028 \\sim C02A \\sim
C02B \\sim C02E \\sim C02F \\sim C02G \\sim C02H \\sim C02I \\sim C02J \\sim
C02K \\sim C02L \\sim C02M \\sim C02N \\sim C02O \\sim C02P \\sim C02Q \\sim
C02S \\sim C02U \\sim C02V \\sim C02W \\sim C02X \\sim C02Y \\sim C02Z \\sim
C030 \\sim C031 \\sim C032 \\sim C057 \\sim C062 \\sim C059 \\sim C02R \\sim
C01P \\sim C033 \\sim C034 \\sim C035 \\sim C037 \\sim C038 \\sim C03A \\sim
C03B \\sim C03C \\sim C03D \\sim C03E \\sim C03F \\sim C03G \\sim C03H \\sim
C03I \\sim C03J \\sim C03K \\sim C03L \\sim C03M \\sim C03P \\sim C03Q \\sim
C03R \\sim C03S \\sim C03T \\sim C03V \\sim C03W \\sim C03X \\sim C03Y \\sim
C03Z \\sim C040 \\sim C041 \\sim C042 \\sim C043 \\sim C044 \\sim C045 \\sim
C046 \\sim C047 \\sim C048 \\sim C049 \\sim C04A \\sim C04B \\sim C04C \\sim
C04D \\sim C04E \\sim C04F \\sim C04G \\sim C04H \\sim C04I \\sim C04K \\sim
C04L \\sim C04P \\sim C04Q \\sim C04R \\sim C04S \\sim C04T \\sim C04U \\sim
C04V \\sim C04W \\sim C04X \\sim C04Y \\sim C04Z \\sim C050 \\sim C051 \\sim
C052 \\sim C053 \\sim C054 \\sim C055 \\sim C056 \\sim C058 \\sim C05A \\sim
C05B \\sim C04M \\sim C023 \\sim C027 \\sim C022 \\sim C02C \\sim C05C \\sim
C05D \\sim C05E \\sim C05G \\sim C05I \\sim C05J \\sim C05K \\sim C05L \\sim
C05M \\sim C05O \\sim C05Q \\sim C05S \\sim C05U \\sim C05P \\sim C17 \\sim
C06M \\sim C02T \\sim C05T \\sim C05V \\sim C05W \\sim C05X \\sim C05Y \\sim
C05Z \\sim C060 \\sim C061 \\sim C063 \\sim C064 \\sim C066 \\sim C067 \\sim
C068 \\sim C06A \\sim C06B \\sim C06D \\sim C06E \\sim C06F \\sim C06G \\sim
C06K \\sim C06L \\sim C06N \\sim C06O \\sim C06Q \\sim C06R \\sim C06T \\sim
C06V \\sim C06X \\sim C070 \\sim C071 \\sim C075 \\sim C078 \\sim C07E \\sim
C15: within 2A with sigma of 0.01 and sigma for terminal atoms of 0.02
Uanis(C00T) \\sim Ueq, Uanis(C00U) \\sim Ueq, Uanis(C00X) \\sim Ueq,
Uanis(C00Z) \\sim Ueq, Uanis(C011) \\sim Ueq, Uanis(C012) \\sim Ueq,
Uanis(C013) \\sim Ueq, Uanis(C014) \\sim Ueq, Uanis(C015) \\sim Ueq,
Uanis(C016) \\sim Ueq, Uanis(C017) \\sim Ueq, Uanis(C018) \\sim Ueq,
Uanis(C019) \\sim Ueq, Uanis(C01A) \\sim Ueq, Uanis(C01C) \\sim Ueq,
Uanis(C01D) \\sim Ueq, Uanis(C01E) \\sim Ueq, Uanis(C01F) \\sim Ueq,
Uanis(C01G) \\sim Ueq, Uanis(C01H) \\sim Ueq, Uanis(C01I) \\sim Ueq,
Uanis(C01K) \\sim Ueq, Uanis(C01L) \\sim Ueq, Uanis(C01M) \\sim Ueq,
Uanis(C01O) \\sim Ueq, Uanis(C01Q) \\sim Ueq, Uanis(C01R) \\sim Ueq,
Uanis(C01S) \\sim Ueq, Uanis(C01T) \\sim Ueq, Uanis(C01U) \\sim Ueq,
Uanis(C01V) \\sim Ueq, Uanis(C01W) \\sim Ueq, Uanis(C01X) \\sim Ueq,
Uanis(C01Y) \\sim Ueq, Uanis(C01Z) \\sim Ueq, Uanis(C020) \\sim Ueq,
Uanis(C021) \\sim Ueq, Uanis(C024) \\sim Ueq, Uanis(C025) \\sim Ueq,
Uanis(C026) \\sim Ueq, Uanis(C028) \\sim Ueq, Uanis(C02A) \\sim Ueq,
Uanis(C02B) \\sim Ueq, Uanis(C02E) \\sim Ueq, Uanis(C02F) \\sim Ueq,
Uanis(C02G) \\sim Ueq, Uanis(C02H) \\sim Ueq, Uanis(C02I) \\sim Ueq,
Uanis(C02J) \\sim Ueq, Uanis(C02K) \\sim Ueq, Uanis(C02L) \\sim Ueq,
Uanis(C02M) \\sim Ueq, Uanis(C02N) \\sim Ueq, Uanis(C02O) \\sim Ueq,
Uanis(C02P) \\sim Ueq, Uanis(C02Q) \\sim Ueq, Uanis(C02S) \\sim Ueq,
Uanis(C02U) \\sim Ueq, Uanis(C02V) \\sim Ueq, Uanis(C02W) \\sim Ueq,
Uanis(C02X) \\sim Ueq, Uanis(C02Y) \\sim Ueq, Uanis(C02Z) \\sim Ueq,
Uanis(C030) \\sim Ueq, Uanis(C031) \\sim Ueq, Uanis(C032) \\sim Ueq,
Uanis(C057) \\sim Ueq, Uanis(C062) \\sim Ueq, Uanis(C059) \\sim Ueq,
Uanis(C02R) \\sim Ueq, Uanis(C01P) \\sim Ueq, Uanis(C033) \\sim Ueq,
Uanis(C034) \\sim Ueq, Uanis(C035) \\sim Ueq, Uanis(C037) \\sim Ueq,
Uanis(C038) \\sim Ueq, Uanis(C03A) \\sim Ueq, Uanis(C03B) \\sim Ueq,
Uanis(C03C) \\sim Ueq, Uanis(C03D) \\sim Ueq, Uanis(C03E) \\sim Ueq,
Uanis(C03F) \\sim Ueq, Uanis(C03G) \\sim Ueq, Uanis(C03H) \\sim Ueq,
Uanis(C03I) \\sim Ueq, Uanis(C03J) \\sim Ueq, Uanis(C03K) \\sim Ueq,
Uanis(C03L) \\sim Ueq, Uanis(C03M) \\sim Ueq, Uanis(C03P) \\sim Ueq,
Uanis(C03Q) \\sim Ueq, Uanis(C03R) \\sim Ueq, Uanis(C03S) \\sim Ueq,
Uanis(C03T) \\sim Ueq, Uanis(C03V) \\sim Ueq, Uanis(C03W) \\sim Ueq,
Uanis(C03X) \\sim Ueq, Uanis(C03Y) \\sim Ueq, Uanis(C03Z) \\sim Ueq,
Uanis(C040) \\sim Ueq, Uanis(C041) \\sim Ueq, Uanis(C042) \\sim Ueq,
Uanis(C043) \\sim Ueq, Uanis(C044) \\sim Ueq, Uanis(C045) \\sim Ueq,
Uanis(C046) \\sim Ueq, Uanis(C047) \\sim Ueq, Uanis(C048) \\sim Ueq,
Uanis(C049) \\sim Ueq, Uanis(C04A) \\sim Ueq, Uanis(C04B) \\sim Ueq,
Uanis(C04C) \\sim Ueq, Uanis(C04D) \\sim Ueq, Uanis(C04E) \\sim Ueq,
Uanis(C04F) \\sim Ueq, Uanis(C04G) \\sim Ueq, Uanis(C04H) \\sim Ueq,
Uanis(C04I) \\sim Ueq, Uanis(C04K) \\sim Ueq, Uanis(C04L) \\sim Ueq,
Uanis(C04P) \\sim Ueq, Uanis(C04Q) \\sim Ueq, Uanis(C04R) \\sim Ueq,
Uanis(C04S) \\sim Ueq, Uanis(C04T) \\sim Ueq, Uanis(C04U) \\sim Ueq,
Uanis(C04V) \\sim Ueq, Uanis(C04W) \\sim Ueq, Uanis(C04X) \\sim Ueq,
Uanis(C04Y) \\sim Ueq, Uanis(C04Z) \\sim Ueq, Uanis(C050) \\sim Ueq,
Uanis(C051) \\sim Ueq, Uanis(C052) \\sim Ueq, Uanis(C053) \\sim Ueq,
Uanis(C054) \\sim Ueq, Uanis(C055) \\sim Ueq, Uanis(C056) \\sim Ueq,
Uanis(C058) \\sim Ueq, Uanis(C05A) \\sim Ueq, Uanis(C05B) \\sim Ueq,
Uanis(C04M) \\sim Ueq, Uanis(C023) \\sim Ueq, Uanis(C027) \\sim Ueq,
Uanis(C022) \\sim Ueq, Uanis(C02C) \\sim Ueq, Uanis(C05C) \\sim Ueq,
Uanis(C05D) \\sim Ueq, Uanis(C05E) \\sim Ueq, Uanis(C05G) \\sim Ueq,
Uanis(C05I) \\sim Ueq, Uanis(C05J) \\sim Ueq, Uanis(C05K) \\sim Ueq,
Uanis(C05L) \\sim Ueq, Uanis(C05M) \\sim Ueq, Uanis(C05O) \\sim Ueq,
Uanis(C05Q) \\sim Ueq, Uanis(C05S) \\sim Ueq, Uanis(C05U) \\sim Ueq,
Uanis(C05P) \\sim Ueq, Uanis(C17) \\sim Ueq, Uanis(C06M) \\sim Ueq, Uanis(C02T)
\\sim Ueq, Uanis(C05T) \\sim Ueq, Uanis(C05V) \\sim Ueq, Uanis(C05W) \\sim Ueq,
Uanis(C05X) \\sim Ueq, Uanis(C05Y) \\sim Ueq, Uanis(C05Z) \\sim Ueq,
Uanis(C060) \\sim Ueq, Uanis(C061) \\sim Ueq, Uanis(C063) \\sim Ueq,
Uanis(C064) \\sim Ueq, Uanis(C066) \\sim Ueq, Uanis(C067) \\sim Ueq,
Uanis(C068) \\sim Ueq, Uanis(C06A) \\sim Ueq, Uanis(C06B) \\sim Ueq,
Uanis(C06D) \\sim Ueq, Uanis(C06E) \\sim Ueq, Uanis(C06F) \\sim Ueq,
Uanis(C06G) \\sim Ueq, Uanis(C06K) \\sim Ueq, Uanis(C06L) \\sim Ueq,
Uanis(C06N) \\sim Ueq, Uanis(C06O) \\sim Ueq, Uanis(C06Q) \\sim Ueq,
Uanis(C06R) \\sim Ueq, Uanis(C06T) \\sim Ueq, Uanis(C06V) \\sim Ueq,
Uanis(C06X) \\sim Ueq, Uanis(C070) \\sim Ueq, Uanis(C071) \\sim Ueq,
Uanis(C075) \\sim Ueq, Uanis(C078) \\sim Ueq, Uanis(C07E) \\sim Ueq, Uanis(C15)
\\sim Ueq: with sigma of 0.01 and sigma for terminal atoms of 0.02
3.a Ternary CH refined with riding coordinates:
 C04Y(H04Z)
3.b Secondary CH2 refined with riding coordinates:
 C00X(H00A,H00B), C01W(H01A,H01B), C05Q(H05R,H05S)
3.c Aromatic/amide H refined with riding coordinates:
 C00U(H00U), C011(H011), C012(H012), C016(H016), C018(H018), C019(H019),
 C01E(H01E), C01H(H01H), C01I(H01I), C01K(H01K), C01Q(H01Q), C01R(H01R),
 C01U(H01U), C01V(H01V), C01X(H01X), C01Y(H01Y), C01Z(H01Z), C020(H020),
 C021(H021), C024(H024), C025(H025), C026(H026), C028(H028), C02E(H02E),
 C02G(H02G), C02H(H02H), C02I(H02I), C02K(H02K), C02L(H02L), C02M(H02M),
 C02P(H02P), C02Q(H02Q), C02S(H02S), C02U(H02U), C02V(H02V), C02Y(H02Y),
 C02Z(H02Z), C030(H030), C032(H032), C057(H057), C062(H062), C059(H059),
 C02R(H02R), C033(H033), C034(H034), C035(H035), C038(H038), C03A(H03A),
 C03B(H03B), C03C(H03C), C03E(H03E), C03F(H03F), C03G(H03G), C03H(H03H),
 C03I(H03I), C03J(H03J), C03L(H03M), C03P(H03P), C03S(H03S), C03T(H03T),
 C03V(H03V), C03X(H03X), C03Y(H03Y), C03Z(H03Z), C040(H040), C041(H041),
 C042(H042), C043(H043), C044(H044), C045(H045), C047(H047), C048(H048),
 C049(H049), C04A(H04A), C04B(H04B), C04C(H04C), C04E(H04G), C04F(H04H),
 C04G(H04I), C04H(H04J), C04I(H04K), C04K(H04L), C04P(H04P), C04R(H04T),
 C04S(H04U), C04T(H04V), C04U(H04W), C04V(H04X), C04W(H04Y), C04Z(H04),
 C050(H050), C055(H055), C056(H056), C058(H058), C05A(H05D), C05B(H05E),
 C04M(H0AA), C023(H023), C027(H027), C02C(H02C), C05C(H05F), C05G(H05J),
 C05J(H05K), C05K(H05L), C05M(H05P), C05O(H05Q), C05S(H05T), C05U(H05U),
 C05P(H05V), C17(H17), C06M(H06M), C05T(H05W), C05W(H05X), C05X(H05Y),
 C05Y(H05Z), C061(H061), C064(H064), C066(H066), C068(H068), C06B(H06G),
 C06E(H06K), C06F(H06L), C06K(H06Q)
3.d Fitted hexagon refined as free rotating group:
 C032(C057,C062,C059,C02R,C01P), C05B(C04M,C023,C027,C022,C02C), C05S(C05U,
 C05P,C17,C06M,C02T)
3.e Idealised Me refined as rotating group:
 C03K(H03D,H03K,H03L), C03W(H03N,H03O,H03Q), C04D(H04D,H04E,H04F), C04L(H04M,
 H04N,H04O), C04Q(H04Q,H04R,H04S), C052(H05A,H05B,H05C), C05D(H05G,H05H,H05I),
 C05L(H05M,H05N,H05O), C05Z(H05,H,HA), C067(H06A,H06B,H06C), C06A(H06D,H06E,
 H06F), C06D(H06H,H06I,H06J), C06G(H06N,H06O,H06P), C06L(H06R,H06S,H06T),
 C06N(H06U,H06V,H06W), C06O(H06X,H06Y,HB), C06Q(H06Z,HC,HD), C06R(H06,HE,HF),
 C06T(H1AA,HG,HH), C06X(H2AA,HI,HJ), C070(H07A,H07B,H07C), C071(H07D,H07E,H07F),
  C075(H07G,H07H,H07I), C078(H07J,H07K,H07L), C07E(H07M,H07N,H07O), C15(H15A,
 H15B,H15C)
;
_olex2_submission_special_instructions 'No special instructions were received'

loop_
_space_group_symop_operation_xyz
'x, y, z'
'-x+1/2, y+1/2, -z+1/2'
'-x, -y, -z'
'x-1/2, -y-1/2, z-1/2'

loop_
_atom_site_label
_atom_site_type_symbol
_atom_site_fract_x
_atom_site_fract_y
_atom_site_fract_z
_atom_site_U_iso_or_equiv
_atom_site_adp_type
_atom_site_occupancy
_atom_site_site_symmetry_order
_atom_site_calc_flag
_atom_site_refinement_flags_posn
_atom_site_refinement_flags_adp
_atom_site_refinement_flags_occupancy
_atom_site_disorder_assembly
_atom_site_disorder_group
Sb01 Sb 0.02573(6) 0.73915(5) 0.30970(4) 0.0714(4) Uani 1 1 d . . . . .
Sb02 Sb 0.37248(7) 0.33291(5) 0.62130(5) 0.0883(5) Uani 1 1 d . . . . .
Cu03 Cu 0.20935(11) 0.75137(8) 0.51976(8) 0.0556(7) Uani 1 1 d . . . . .
Cu04 Cu 0.22206(11) 0.76127(9) 0.60597(9) 0.0564(7) Uani 1 1 d . . . . .
Cu05 Cu 0.32170(11) 0.77695(9) 0.46381(9) 0.0589(7) Uani 1 1 d . . . . .
Cu06 Cu 0.17463(10) 0.88834(9) 0.54256(9) 0.0553(7) Uani 1 1 d . . . . .
Cu07 Cu 0.17126(10) 0.63706(8) 0.56033(8) 0.0524(7) Uani 1 1 d . . . . .
Cu08 Cu 0.30767(10) 0.69050(9) 0.54956(8) 0.0558(7) Uani 1 1 d . . . . .
Cu09 Cu 0.29944(11) 0.83998(9) 0.54273(9) 0.0599(7) Uani 1 1 d . . . . .
Cu0A Cu 0.28559(11) 0.63589(9) 0.63186(9) 0.0587(7) Uani 1 1 d . . . . .
Cu0B Cu 0.26944(11) 0.88869(8) 0.64017(9) 0.0585(7) Uani 1 1 d . . . . .
Cu0C Cu 0.43060(11) 0.76415(9) 0.54999(9) 0.0577(7) Uani 1 1 d . . . . .
Cu0D Cu 0.33825(11) 0.77423(9) 0.61454(9) 0.0628(8) Uani 1 1 d . . . . .
S00E S 0.22244(18) 0.66922(15) 0.52153(14) 0.0521(11) Uani 1 1 d . . . . .
S00F S 0.16621(18) 0.80369(14) 0.55097(16) 0.0575(12) Uani 1 1 d . . . . .
S00G S 0.26094(18) 0.90116(14) 0.57146(16) 0.0575(12) Uani 1 1 d . . . . .
S00H S 0.34552(17) 0.69033(15) 0.61942(14) 0.0522(11) Uani 1 1 d . . . . .
S00I S 0.25149(18) 0.80161(15) 0.48442(15) 0.0546(11) Uani 1 1 d . . . . .
S00J S 0.36225(17) 0.71786(14) 0.51162(14) 0.0516(11) Uani 1 1 d . . . . .
S00K S 0.21023(18) 0.67911(15) 0.62003(14) 0.0555(11) Uani 1 1 d . . . . .
S00L S 0.2856(2) 0.80612(16) 0.64938(15) 0.0608(12) Uani 1 1 d . . . . .
S00M S 0.38095(19) 0.81832(15) 0.57693(17) 0.0639(13) Uani 1 1 d . . . . .
P00N P 0.10631(19) 0.58284(16) 0.53523(15) 0.0555(12) Uani 1 1 d . . . . .
P00O P 0.5168(2) 0.77819(19) 0.56229(18) 0.0649(14) Uani 1 1 d . . . . .
P00P P 0.10399(19) 0.93499(15) 0.51858(16) 0.0561(12) Uani 1 1 d . . . . .
P00Q P 0.2611(2) 0.93313(15) 0.69400(17) 0.0633(14) Uani 1 1 d . . . . .
P00R P 0.3104(2) 0.55684(18) 0.64384(16) 0.0638(13) Uani 1 1 d . . . . .
P00S P 0.3420(2) 0.8124(2) 0.41031(18) 0.0674(14) Uani 1 1 d . . . . .
C00T C 0.2902(11) 0.7949(9) 0.3589(8) 0.095(5) Uani 1 1 d . U . . .
C00U C 0.2548(8) 0.7720(6) 0.7189(6) 0.058(3) Uani 1 1 d . U . . .
H00U H 0.219946 0.772762 0.700635 0.069 Uiso 1 1 calc R . . . .
F00W F 0.0759(6) 0.7445(5) 0.3630(4) 0.109(5) Uani 1 1 d . . . . .
C00X C 0.2254(7) 0.8951(6) 0.4484(6) 0.055(3) Uani 1 1 d . U . . .
H00A H 0.262046 0.894910 0.446860 0.066 Uiso 1 1 calc R . . . .
H00B H 0.225189 0.911688 0.475110 0.066 Uiso 1 1 calc R . . . .
F00Y F -0.0195(6) 0.7054(5) 0.3339(4) 0.110(5) Uani 1 1 d . . . . .
C00Z C 0.2821(8) 0.9613(7) 0.5637(7) 0.070(4) Uani 1 1 d . U . . .
F010 F -0.0232(5) 0.7334(5) 0.2570(4) 0.103(4) Uani 1 1 d . . . . .
C011 C 0.4816(7) 0.6243(6) 0.6257(6) 0.055(3) Uani 1 1 d . U . . .
H011 H 0.494434 0.600831 0.609450 0.066 Uiso 1 1 calc R . . . .
C012 C 0.3561(8) 0.7585(6) 0.7683(6) 0.060(3) Uani 1 1 d . U . . .
H012 H 0.390856 0.750297 0.784370 0.072 Uiso 1 1 calc R . . . .
C013 C 0.1048(7) 0.7809(6) 0.5594(6) 0.057(3) Uani 1 1 d . U . . .
C014 C 0.2600(8) 0.5069(7) 0.6399(6) 0.063(4) Uani 1 1 d . U . . .
C015 C 0.3435(8) 0.5366(6) 0.6046(6) 0.058(3) Uani 1 1 d . U . . .
C016 C 0.1785(8) 0.6563(7) 0.3955(6) 0.068(4) Uani 1 1 d . U . . .
H016 H 0.165927 0.677966 0.371968 0.081 Uiso 1 1 calc R . . . .
C017 C 0.0742(8) 0.5598(6) 0.5738(6) 0.064(4) Uani 1 1 d . U . . .
C018 C 0.0798(8) 0.7426(6) 0.5357(6) 0.062(4) Uani 1 1 d . U . . .
H018 H 0.095051 0.725798 0.516730 0.074 Uiso 1 1 calc R . . . .
C019 C 0.0542(7) 0.5135(6) 0.5741(6) 0.063(4) Uani 1 1 d . U . . .
H019 H 0.058388 0.490996 0.553028 0.075 Uiso 1 1 calc R . . . .
C01A C 0.3142(8) 0.7557(6) 0.7891(6) 0.063(3) Uani 1 1 d . U . . .
C01C C 0.4113(7) 0.6750(6) 0.6333(5) 0.050(3) Uani 1 1 d . U . . .
C01D C 0.5174(7) 0.6394(6) 0.6623(6) 0.059(3) Uani 1 1 d . U . . .
C01E C 0.0687(8) 0.6340(7) 0.4605(6) 0.068(4) Uani 1 1 d . U . . .
H01E H 0.104726 0.639727 0.463097 0.082 Uiso 1 1 calc R . . . .
C01F C 0.0697(8) 0.9369(7) 0.5596(6) 0.066(4) Uani 1 1 d . U . . .
C01G C 0.0528(7) 0.9097(6) 0.4729(6) 0.057(3) Uani 1 1 d . U . . .
C01H C 0.1593(8) 0.4368(7) 0.4812(6) 0.071(4) Uani 1 1 d . U . . .
H01H H 0.172246 0.408384 0.470017 0.085 Uiso 1 1 calc R . . . .
C01I C 0.0306(9) 0.7279(7) 0.5395(7) 0.078(4) Uani 1 1 d . U . . .
H01I H 0.011822 0.701638 0.522217 0.094 Uiso 1 1 calc R . . . .
C01K C 0.4331(7) 0.6371(6) 0.6099(6) 0.056(3) Uani 1 1 d . U . . .
H01K H 0.412118 0.622772 0.584339 0.068 Uiso 1 1 calc R . . . .
C01L C 0.4779(9) 0.9501(7) 0.6514(7) 0.075(4) Uani 1 1 d . U . . .
C01M C 0.2093(8) 0.6445(6) 0.4698(5) 0.057(3) Uani 1 1 d . U . . .
F01N F 0.3767(6) 0.3933(4) 0.6473(5) 0.109(5) Uani 1 1 d . . . . .
C01O C 0.3771(8) 0.6672(6) 0.4807(6) 0.064(4) Uani 1 1 d . U . . .
C01Q C -0.0223(9) 0.6468(7) 0.4221(7) 0.077(4) Uani 1 1 d . U . . .
H01Q H -0.047019 0.657612 0.396690 0.093 Uiso 1 1 calc R . . . .
C01R C 0.1715(8) 0.8789(6) 0.6916(6) 0.064(4) Uani 1 1 d . U . . .
H01R H 0.164154 0.881032 0.661733 0.077 Uiso 1 1 calc R . . . .
C01S C 0.0543(8) 0.6070(7) 0.4902(6) 0.064(4) Uani 1 1 d . U . . .
C01T C 0.2080(7) 0.8441(6) 0.4492(6) 0.057(3) Uani 1 1 d . U . . .
C01U C 0.5271(9) 0.7960(7) 0.6459(6) 0.073(4) Uani 1 1 d . U . . .
H01U H 0.490100 0.800769 0.638323 0.088 Uiso 1 1 calc R . . . .
C01V C 0.1319(8) 0.8570(7) 0.3939(6) 0.063(4) Uani 1 1 d . U . . .
H01V H 0.099140 0.844885 0.376738 0.076 Uiso 1 1 calc R . . . .
C01W C 0.1932(8) 0.9245(7) 0.4131(6) 0.064(4) Uani 1 1 d . U . . .
H01A H 0.183455 0.955538 0.425425 0.076 Uiso 1 1 calc R . . . .
H01B H 0.216722 0.934838 0.396101 0.076 Uiso 1 1 calc R . . . .
C01X C 0.0172(8) 0.9224(6) 0.5528(6) 0.064(4) Uani 1 1 d . U . . .
H01X H -0.003162 0.911497 0.525694 0.076 Uiso 1 1 calc R . . . .
C01Y C 0.1923(8) 0.6756(7) 0.4337(6) 0.065(4) Uani 1 1 d . U . . .
H01Y H 0.190908 0.710839 0.437093 0.078 Uiso 1 1 calc R . . . .
C01Z C 0.4980(7) 0.6759(6) 0.6824(6) 0.057(3) Uani 1 1 d . U . . .
H01Z H 0.520580 0.690736 0.707072 0.068 Uiso 1 1 calc R . . . .
C020 C 0.0655(8) 0.5962(7) 0.6038(6) 0.065(4) Uani 1 1 d . U . . .
H020 H 0.079174 0.629225 0.604713 0.078 Uiso 1 1 calc R . . . .
C021 C 0.5571(9) 0.8009(7) 0.6893(7) 0.074(4) Uani 1 1 d . U . . .
H021 H 0.539672 0.807659 0.710167 0.089 Uiso 1 1 calc R . . . .
C024 C 0.0363(9) 0.7917(7) 0.5921(7) 0.076(4) Uani 1 1 d . U . . .
H024 H 0.023478 0.809233 0.612154 0.091 Uiso 1 1 calc R . . . .
C025 C 0.3477(8) 0.7720(6) 0.7276(6) 0.058(3) Uani 1 1 d . U . . .
H025 H 0.376865 0.775788 0.716588 0.070 Uiso 1 1 calc R . . . .
C026 C 0.0857(8) 0.8071(7) 0.5857(6) 0.064(4) Uani 1 1 d . U . . .
H026 H 0.104106 0.835458 0.600083 0.077 Uiso 1 1 calc R . . . .
C028 C 0.0995(9) 0.9535(7) 0.6018(7) 0.076(4) Uani 1 1 d . U . . .
H028 H 0.134256 0.965132 0.605340 0.091 Uiso 1 1 calc R . . . .
F029 F 0.3100(5) 0.3159(6) 0.6370(6) 0.135(6) Uani 1 1 d . . . . .
C02A C 0.0076(9) 0.7530(7) 0.5705(7) 0.079(4) Uani 1 1 d . U . . .
C02B C 0.2173(8) 0.9007(6) 0.7179(6) 0.059(3) Uani 1 1 d . U . . .
C02E C 0.4431(7) 0.6932(6) 0.6672(5) 0.050(3) Uani 1 1 d . U . . .
H02E H 0.430992 0.718152 0.682624 0.060 Uiso 1 1 calc R . . . .
C02F C 0.1467(8) 0.9065(7) 0.3841(6) 0.067(3) Uani 1 1 d . U . . .
C02G C 0.1588(7) 0.8266(6) 0.4239(6) 0.057(3) Uani 1 1 d . U . . .
H02G H 0.145631 0.794518 0.428288 0.069 Uiso 1 1 calc R . . . .
C02H C 0.3363(9) 0.6472(7) 0.4475(6) 0.069(4) Uani 1 1 d . U . . .
H02H H 0.302196 0.661522 0.441160 0.083 Uiso 1 1 calc R . . . .
C02I C 0.3472(9) 1.0279(7) 0.5859(7) 0.074(4) Uani 1 1 d . U . . .
H02I H 0.380927 1.039370 0.601847 0.089 Uiso 1 1 calc R . . . .
C02J C 0.4035(10) 0.5886(8) 0.4308(7) 0.085(4) Uani 1 1 d . U . . .
C02K C 0.3652(8) 0.4989(7) 0.7125(6) 0.072(4) Uani 1 1 d . U . . .
H02K H 0.344650 0.471002 0.699543 0.086 Uiso 1 1 calc R . . . .
C02L C 0.1105(9) 0.6975(7) 0.6919(6) 0.075(4) Uani 1 1 d . U . . .
H02L H 0.079027 0.715641 0.689608 0.090 Uiso 1 1 calc R . . . .
C02M C 0.2048(9) 0.6495(7) 0.6963(6) 0.070(4) Uani 1 1 d . U . . .
H02M H 0.238382 0.635636 0.698294 0.085 Uiso 1 1 calc R . . . .
C02N C 0.1769(8) 0.6790(6) 0.6613(6) 0.057(3) Uani 1 1 d . U . . .
C02O C 0.5704(8) 0.6186(7) 0.6794(7) 0.070(4) Uani 1 1 d . U . . .
C02P C 0.3987(9) 0.8950(8) 0.7830(7) 0.085(4) Uani 1 1 d . U . . .
H02P H 0.415219 0.866672 0.798622 0.103 Uiso 1 1 calc R . . . .
C02Q C 0.2023(8) 0.5723(8) 0.4237(6) 0.077(4) Uani 1 1 d . U . . .
H02Q H 0.207769 0.537420 0.421052 0.092 Uiso 1 1 calc R . . . .
C02S C -0.0202(9) 0.8723(7) 0.3969(7) 0.077(4) Uani 1 1 d . U . . .
H02S H -0.042054 0.861094 0.370434 0.092 Uiso 1 1 calc R . . . .
C02U C 0.2145(7) 0.5246(7) 0.6505(6) 0.060(3) Uani 1 1 d . U . . .
H02U H 0.211717 0.558479 0.658298 0.072 Uiso 1 1 calc R . . . .
C02V C 0.3343(9) 0.9778(8) 0.5958(7) 0.082(4) Uani 1 1 d . U . . .
H02V H 0.354598 0.957969 0.618530 0.099 Uiso 1 1 calc R . . . .
C02W C 0.2967(8) 0.7806(6) 0.7011(6) 0.059(3) Uani 1 1 d . U . . .
C02X C 0.3184(8) 1.0617(7) 0.5570(7) 0.072(3) Uani 1 1 d . U . . .
C02Y C 0.2651(9) 0.4638(7) 0.6292(6) 0.073(4) Uani 1 1 d . U . . .
H02Y H 0.297744 0.454020 0.625170 0.087 Uiso 1 1 calc R . . . .
C02Z C -0.0154(8) 0.9190(7) 0.4089(6) 0.072(4) Uani 1 1 d . U . . .
H02Z H -0.039805 0.941219 0.391030 0.087 Uiso 1 1 calc R . . . .
C030 C 0.4498(8) 0.9153(7) 0.6702(7) 0.075(4) Uani 1 1 d . U . . .
H030 H 0.452623 0.920678 0.699146 0.090 Uiso 1 1 calc R . . . .
C031 C 0.4139(8) 0.8700(6) 0.6059(6) 0.064(4) Uani 1 1 d . U . . .
C032 C 0.4958(5) 0.8490(4) 0.4989(4) 0.076(4) Uani 1 1 d . U . . .
H032 H 0.474064 0.823185 0.483317 0.091 Uiso 1 1 calc R . . . .
C057 C 0.4992(5) 0.8948(5) 0.4799(3) 0.076(4) Uani 1 1 d G U . . .
H057 H 0.479683 0.900385 0.451337 0.092 Uiso 1 1 calc R . . . .
C062 C 0.5310(5) 0.9325(4) 0.5028(4) 0.078(4) Uani 1 1 d G U . . .
H062 H 0.533300 0.963852 0.489786 0.094 Uiso 1 1 calc R . . . .
C059 C 0.5595(5) 0.9244(4) 0.5446(4) 0.079(4) Uani 1 1 d G U . . .
H059 H 0.581296 0.950120 0.560214 0.095 Uiso 1 1 calc R . . . .
C02R C 0.5562(5) 0.8785(5) 0.5636(3) 0.072(4) Uani 1 1 d G U . . .
H02R H 0.575678 0.872920 0.592194 0.086 Uiso 1 1 calc R . . . .
C01P C 0.5243(5) 0.8408(4) 0.5408(4) 0.067(4) Uani 1 1 d G U . . .
C033 C 0.0178(8) 0.9403(6) 0.4416(6) 0.063(4) Uani 1 1 d . U . . .
H033 H 0.018580 0.975769 0.444524 0.076 Uiso 1 1 calc R . . . .
C034 C 0.3581(8) 0.8957(8) 0.4581(7) 0.078(4) Uani 1 1 d . U . . .
H034 H 0.370898 0.873469 0.481222 0.094 Uiso 1 1 calc R . . . .
C035 C 0.6083(10) 0.7962(8) 0.7005(8) 0.082(4) Uani 1 1 d . U . . .
H035 H 0.628767 0.798790 0.729143 0.099 Uiso 1 1 calc R . . . .
C037 C 0.3351(9) 1.1142(7) 0.5525(7) 0.079(4) Uani 1 1 d . U . . .
C038 C 0.5544(9) 0.6855(8) 0.5498(7) 0.083(4) Uani 1 1 d . U . . .
H038 H 0.536997 0.676192 0.570110 0.099 Uiso 1 1 calc R . . . .
F039 F 0.0728(6) 0.7729(8) 0.2880(5) 0.154(7) Uani 1 1 d . . . . .
C03A C 0.1742(8) 0.5073(7) 0.5307(6) 0.068(4) Uani 1 1 d . U . . .
H03A H 0.197792 0.525996 0.552537 0.082 Uiso 1 1 calc R . . . .
C03B C 0.3238(8) 0.5494(6) 0.5639(6) 0.059(3) Uani 1 1 d . U . . .
H03B H 0.292110 0.568264 0.556447 0.070 Uiso 1 1 calc R . . . .
C03C C 0.1343(8) 0.7006(7) 0.6587(6) 0.060(3) Uani 1 1 d . U . . .
H03C H 0.117622 0.719299 0.634031 0.072 Uiso 1 1 calc R . . . .
C03D C 0.3411(8) 0.8770(7) 0.4179(7) 0.074(4) Uani 1 1 d . U . . .
C03E C 0.0315(9) 0.6522(7) 0.4278(7) 0.074(4) Uani 1 1 d . U . . .
H03E H 0.042385 0.670089 0.406890 0.089 Uiso 1 1 calc R . . . .
C03F C 0.0822(9) 0.9537(7) 0.6356(7) 0.074(4) Uani 1 1 d . U . . .
H03F H 0.103858 0.962221 0.663021 0.088 Uiso 1 1 calc R . . . .
C03G C 0.0289(9) 0.9400(7) 0.6275(7) 0.077(4) Uani 1 1 d . U . . .
H03G H 0.014060 0.941313 0.650368 0.092 Uiso 1 1 calc R . . . .
C03H C -0.0401(9) 0.6240(6) 0.4562(6) 0.070(4) Uani 1 1 d . U . . .
H03H H -0.075910 0.623833 0.456016 0.084 Uiso 1 1 calc R . . . .
C03I C 0.1464(9) 0.8524(7) 0.7501(7) 0.075(4) Uani 1 1 d . U . . .
H03I H 0.122983 0.834819 0.761949 0.089 Uiso 1 1 calc R . . . .
C03J C 0.4769(9) 0.7379(8) 0.4054(7) 0.080(4) Uani 1 1 d . U . . .
H03J H 0.492642 0.706253 0.414163 0.096 Uiso 1 1 calc R . . . .
C03K C 0.2772(9) 0.7250(7) 0.8452(8) 0.081(5) Uani 1 1 d . U . . .
H03D H 0.245841 0.729244 0.821195 0.122 Uiso 1 1 calc GR . . . .
H03K H 0.271283 0.740155 0.870458 0.122 Uiso 1 1 calc GR . . . .
H03L H 0.284616 0.689147 0.850241 0.122 Uiso 1 1 calc GR . . . .
C03L C 0.4423(10) 0.6127(8) 0.4660(7) 0.087(4) Uani 1 1 d . U . . .
H03M H 0.478112 0.602818 0.473952 0.104 Uiso 1 1 calc R . . . .
C03M C 0.3229(9) 0.7497(7) 0.8358(7) 0.071(4) Uani 1 1 d . U . . .
F03N F 0.3702(8) 0.2701(5) 0.5955(6) 0.145(7) Uani 1 1 d . . . . .
F03O F 0.4155(7) 0.3056(5) 0.6715(5) 0.139(6) Uani 1 1 d . . . . .
C03P C 0.0005(8) 0.6022(7) 0.4896(6) 0.066(4) Uani 1 1 d . U . . .
H03P H -0.008332 0.584433 0.511566 0.079 Uiso 1 1 calc R . . . .
C03Q C 0.1180(9) 0.9366(7) 0.3460(7) 0.074(4) Uani 1 1 d . U . . .
C03R C 0.5497(8) 0.7849(7) 0.6158(7) 0.071(4) Uani 1 1 d . U . . .
C03S C 0.2615(8) 0.7628(6) 0.7604(7) 0.066(4) Uani 1 1 d . U . . .
H03S H 0.231820 0.760846 0.770909 0.079 Uiso 1 1 calc R . . . .
C03T C 0.2146(8) 0.5945(7) 0.4629(6) 0.064(4) Uani 1 1 d . U . . .
H03T H 0.227730 0.573547 0.486886 0.076 Uiso 1 1 calc R . . . .
F03U F 0.3320(7) 0.3611(7) 0.5702(5) 0.145(6) Uani 1 1 d . . . . .
C03V C 0.3452(9) 0.6056(7) 0.4231(7) 0.079(4) Uani 1 1 d . U . . .
H03V H 0.317103 0.589183 0.403177 0.095 Uiso 1 1 calc R . . . .
C03W C 0.5662(9) 0.5649(8) 0.6943(7) 0.083(6) Uani 1 1 d . U . . .
H03N H 0.557205 0.565610 0.721067 0.124 Uiso 1 1 calc GR . . . .
H03O H 0.599852 0.547768 0.698351 0.124 Uiso 1 1 calc GR . . . .
H03Q H 0.538696 0.547051 0.673014 0.124 Uiso 1 1 calc GR . . . .
C03X C 0.2220(8) 0.9001(7) 0.7626(6) 0.064(4) Uani 1 1 d . U . . .
H03X H 0.249613 0.917921 0.781890 0.077 Uiso 1 1 calc R . . . .
C03Y C 0.0536(8) 0.8579(6) 0.4631(6) 0.066(4) Uani 1 1 d . U . . .
H03Y H 0.081238 0.836976 0.478812 0.079 Uiso 1 1 calc R . . . .
C03Z C 0.4242(9) 0.6516(7) 0.4880(7) 0.074(4) Uani 1 1 d . U . . .
H03Z H 0.449870 0.667471 0.510344 0.088 Uiso 1 1 calc R . . . .
C040 C 0.0202(8) 0.5346(7) 0.6315(7) 0.073(4) Uani 1 1 d . U . . .
H040 H 0.002291 0.525856 0.651611 0.088 Uiso 1 1 calc R . . . .
C041 C 0.0291(8) 0.4955(7) 0.6009(6) 0.065(4) Uani 1 1 d . U . . .
H041 H 0.017894 0.461624 0.600693 0.078 Uiso 1 1 calc R . . . .
C042 C 0.4680(8) 0.9441(7) 0.6082(6) 0.070(4) Uani 1 1 d . U . . .
H042 H 0.479384 0.969851 0.593047 0.085 Uiso 1 1 calc R . . . .
C043 C 0.3483(9) 0.9820(7) 0.7424(7) 0.075(4) Uani 1 1 d . U . . .
H043 H 0.332533 1.010980 0.727309 0.090 Uiso 1 1 calc R . . . .
C044 C 0.1770(8) 0.4420(7) 0.6356(6) 0.064(4) Uani 1 1 d . U . . .
H044 H 0.149636 0.418761 0.634655 0.077 Uiso 1 1 calc R . . . .
C045 C 0.1906(8) 0.4621(7) 0.5175(6) 0.070(4) Uani 1 1 d . U . . .
H045 H 0.223255 0.448005 0.533074 0.084 Uiso 1 1 calc R . . . .
C046 C 0.1241(8) 0.5252(7) 0.5124(6) 0.065(4) Uani 1 1 d . U . . .
C047 C 0.2760(8) 1.0440(7) 0.5290(6) 0.069(4) Uani 1 1 d . U . . .
H047 H 0.257414 1.064734 0.506231 0.083 Uiso 1 1 calc R . . . .
C048 C 0.2180(12) 0.7803(10) 0.2861(10) 0.114(5) Uani 1 1 d . U . . .
H048 H 0.191114 0.771067 0.261392 0.137 Uiso 1 1 calc R . . . .
C049 C 0.0933(9) 0.5002(7) 0.4797(6) 0.073(4) Uani 1 1 d . U . . .
H049 H 0.059067 0.512963 0.466888 0.087 Uiso 1 1 calc R . . . .
C04A C 0.2243(8) 0.4279(7) 0.6227(6) 0.070(4) Uani 1 1 d . U . . .
H04A H 0.227076 0.396162 0.610501 0.084 Uiso 1 1 calc R . . . .
C04B C 0.0130(9) 0.8383(7) 0.4300(6) 0.074(4) Uani 1 1 d . U . . .
H04B H 0.006431 0.803297 0.428489 0.088 Uiso 1 1 calc R . . . .
C04C C 0.3482(9) 0.8912(8) 0.7536(7) 0.080(4) Uani 1 1 d . U . . .
H04C H 0.331048 0.859922 0.745808 0.096 Uiso 1 1 calc R . . . .
C04D C 0.0700(9) 0.9103(8) 0.3184(7) 0.089(6) Uani 1 1 d . U . . .
H04D H 0.078694 0.875312 0.314429 0.134 Uiso 1 1 calc GR . . . .
H04E H 0.058442 0.927034 0.290877 0.134 Uiso 1 1 calc GR . . . .
H04F H 0.041740 0.911508 0.332004 0.134 Uiso 1 1 calc GR . . . .
C04E C 0.1372(8) 0.8541(7) 0.7093(7) 0.072(4) Uani 1 1 d . U . . .
H04G H 0.106809 0.838308 0.691559 0.086 Uiso 1 1 calc R . . . .
C04F C 0.1752(8) 0.4907(7) 0.6491(6) 0.065(4) Uani 1 1 d . U . . .
H04H H 0.145640 0.501179 0.657680 0.078 Uiso 1 1 calc R . . . .
C04G C 0.3359(9) 0.9805(8) 0.4335(8) 0.087(4) Uani 1 1 d . U . . .
H04I H 0.332155 1.015047 0.438979 0.104 Uiso 1 1 calc R . . . .
C04H C 0.5801(10) 0.7502(9) 0.5118(7) 0.087(4) Uani 1 1 d . U . . .
H04J H 0.579351 0.784240 0.503308 0.105 Uiso 1 1 calc R . . . .
C04I C 0.2455(12) 0.8061(10) 0.3579(9) 0.107(5) Uani 1 1 d . U . . .
H04K H 0.237853 0.824807 0.379840 0.128 Uiso 1 1 calc R . . . .
C04K C 0.3921(9) 0.5838(8) 0.7159(7) 0.082(4) Uani 1 1 d . U . . .
H04L H 0.387934 0.615530 0.702342 0.098 Uiso 1 1 calc R . . . .
C04L C 0.1521(10) 0.9427(9) 0.3159(8) 0.103(7) Uani 1 1 d . U . . .
H04M H 0.181860 0.964785 0.328791 0.155 Uiso 1 1 calc GR . . . .
H04N H 0.130994 0.957444 0.289225 0.155 Uiso 1 1 calc GR . . . .
H04O H 0.165200 0.909877 0.310335 0.155 Uiso 1 1 calc GR . . . .
F04N F 0.0539(9) 0.6797(6) 0.3014(6) 0.208(11) Uani 1 1 d . . . . .
C04P C 0.1776(9) 0.6414(8) 0.7304(7) 0.081(4) Uani 1 1 d . U . . .
H04P H 0.190775 0.618728 0.753118 0.097 Uiso 1 1 calc R . . . .
C04Q C 0.6047(8) 0.6475(8) 0.7186(6) 0.077(5) Uani 1 1 d . U . . .
H04Q H 0.608813 0.682348 0.710735 0.115 Uiso 1 1 calc GR . . . .
H04R H 0.639282 0.631619 0.728510 0.115 Uiso 1 1 calc GR . . . .
H04S H 0.587447 0.646725 0.741121 0.115 Uiso 1 1 calc GR . . . .
C04R C -0.0050(9) 0.9240(7) 0.5866(6) 0.071(4) Uani 1 1 d . U . . .
H04T H -0.040685 0.915133 0.582882 0.086 Uiso 1 1 calc R . . . .
C04S C 0.4237(10) 0.9424(8) 0.7884(7) 0.087(4) Uani 1 1 d . U . . .
H04U H 0.459812 0.944101 0.803797 0.105 Uiso 1 1 calc R . . . .
C04T C 0.3895(9) 0.5111(8) 0.5435(7) 0.083(4) Uani 1 1 d . U . . .
H04V H 0.409039 0.505775 0.523838 0.100 Uiso 1 1 calc R . . . .
C04U C 0.3209(9) 0.9638(8) 0.3947(7) 0.085(4) Uani 1 1 d . U . . .
H04W H 0.310527 0.987454 0.372338 0.102 Uiso 1 1 calc R . . . .
C04V C 0.4272(9) 0.5826(8) 0.7525(7) 0.088(4) Uani 1 1 d . U . . .
H04X H 0.445327 0.611385 0.766159 0.106 Uiso 1 1 calc R . . . .
C04W C 0.4768(9) 0.8173(8) 0.3746(7) 0.086(4) Uani 1 1 d . U . . .
H04Y H 0.493623 0.840875 0.361368 0.103 Uiso 1 1 calc R . . . .
C04X C 0.3602(9) 0.5472(7) 0.6940(6) 0.072(4) Uani 1 1 d . U . . .
C04Y C -0.0459(10) 0.7371(8) 0.5819(9) 0.095(5) Uani 1 1 d . U . . .
H04Z H -0.041056 0.731231 0.612673 0.114 Uiso 1 1 calc R . . . .
C04Z C 0.2569(8) 0.9926(7) 0.5323(6) 0.068(4) Uani 1 1 d . U . . .
H04 H 0.226202 0.981274 0.511703 0.082 Uiso 1 1 calc R . . . .
C050 C 0.4430(8) 0.9040(7) 0.5862(6) 0.069(4) Uani 1 1 d . U . . .
H050 H 0.444335 0.898068 0.558193 0.083 Uiso 1 1 calc R . . . .
C051 C 0.1312(10) 0.6699(8) 0.7264(7) 0.084(4) Uani 1 1 d . U . . .
C052 C 0.3752(8) 0.7178(7) 0.8541(6) 0.076(5) Uani 1 1 d . U . . .
H05A H 0.367119 0.682047 0.849746 0.115 Uiso 1 1 calc GR . . . .
H05B H 0.389768 0.724549 0.884332 0.115 Uiso 1 1 calc GR . . . .
H05C H 0.401028 0.727214 0.839328 0.115 Uiso 1 1 calc GR . . . .
C053 C 0.3244(8) 0.9386(7) 0.7361(6) 0.066(4) Uani 1 1 d . U . . .
C054 C 0.1072(10) 0.6680(9) 0.7631(8) 0.092(4) Uani 1 1 d . U . . .
C055 C 0.3191(8) 0.9115(7) 0.3840(7) 0.078(4) Uani 1 1 d . U . . .
H055 H 0.304174 0.900212 0.355791 0.094 Uiso 1 1 calc R . . . .
C056 C 0.4043(9) 0.4960(8) 0.7528(7) 0.081(4) Uani 1 1 d . U . . .
H056 H 0.407083 0.465245 0.767809 0.097 Uiso 1 1 calc R . . . .
C058 C 0.6101(9) 0.7817(8) 0.6300(8) 0.083(4) Uani 1 1 d . U . . .
H058 H 0.630583 0.775960 0.611053 0.100 Uiso 1 1 calc R . . . .
C05A C 0.4176(8) 0.8729(7) 0.6504(7) 0.073(4) Uani 1 1 d . U . . .
H05D H 0.401118 0.850252 0.664818 0.088 Uiso 1 1 calc R . . . .
C05B C 0.1435(5) 1.0595(4) 0.4626(4) 0.076(4) Uani 1 1 d . U . . .
H05E H 0.156998 1.065896 0.439401 0.091 Uiso 1 1 calc R . . . .
C04M C 0.1352(6) 1.0988(3) 0.4874(4) 0.074(4) Uani 1 1 d G U . . .
H0AA H 0.143005 1.132202 0.481231 0.088 Uiso 1 1 calc R . . . .
C023 C 0.1154(5) 1.0894(4) 0.5213(4) 0.075(4) Uani 1 1 d G U . . .
H023 H 0.109725 1.116337 0.538320 0.090 Uiso 1 1 calc R . . . .
C027 C 0.1039(5) 1.0406(4) 0.5304(3) 0.070(4) Uani 1 1 d G U . . .
H027 H 0.090438 1.034165 0.553580 0.084 Uiso 1 1 calc R . . . .
C022 C 0.1123(5) 1.0012(3) 0.5056(4) 0.068(4) Uani 1 1 d G U . . .
C02C C 0.1320(5) 1.0106(4) 0.4716(4) 0.067(4) Uani 1 1 d G U . . .
H02C H 0.137711 0.983722 0.454662 0.081 Uiso 1 1 calc R . . . .
C05C C 0.3462(8) 0.5371(7) 0.5312(7) 0.075(4) Uani 1 1 d . U . . .
H05F H 0.331038 0.547012 0.502682 0.090 Uiso 1 1 calc R . . . .
C05D C 0.3292(9) 0.8046(7) 0.8534(7) 0.081(5) Uani 1 1 d . U . . .
H05G H 0.354171 0.822783 0.842074 0.122 Uiso 1 1 calc GR . . . .
H05H H 0.342268 0.803715 0.884322 0.122 Uiso 1 1 calc GR . . . .
H05I H 0.295040 0.821546 0.844896 0.122 Uiso 1 1 calc GR . . . .
C05E C 0.1673(11) 0.5772(9) 0.3443(8) 0.095(4) Uani 1 1 d . U . . .
F05F F 0.4322(6) 0.3496(6) 0.6065(5) 0.136(6) Uani 1 1 d . . . . .
C05G C 0.6061(10) 0.6666(9) 0.5065(8) 0.092(4) Uani 1 1 d . U . . .
H05J H 0.625273 0.643309 0.494933 0.111 Uiso 1 1 calc R . . . .
C05I C 0.4051(8) 0.8010(7) 0.3997(6) 0.070(4) Uani 1 1 d . U . . .
C05J C 0.6301(10) 0.7876(8) 0.6701(8) 0.087(4) Uani 1 1 d . U . . .
H05K H 0.667393 0.785414 0.679421 0.105 Uiso 1 1 calc R . . . .
C05K C 0.3568(9) 0.9488(8) 0.4656(8) 0.084(4) Uani 1 1 d . U . . .
H05L H 0.370745 0.961555 0.493468 0.100 Uiso 1 1 calc R . . . .
C05L C 0.6031(9) 0.6143(8) 0.6489(7) 0.082(6) Uani 1 1 d . U . . .
H05M H 0.580703 0.604068 0.621115 0.124 Uiso 1 1 calc GR . . . .
H05N H 0.630825 0.589327 0.659371 0.124 Uiso 1 1 calc GR . . . .
H05O H 0.619154 0.646874 0.646491 0.124 Uiso 1 1 calc GR . . . .
C05M C 0.1085(9) 0.4552(7) 0.4625(7) 0.075(4) Uani 1 1 d . U . . .
H05P H 0.084992 0.438475 0.439317 0.090 Uiso 1 1 calc R . . . .
F05N F -0.0049(8) 0.7965(5) 0.3188(5) 0.151(7) Uani 1 1 d . . . . .
C05O C 0.4086(9) 0.4907(8) 0.5834(7) 0.080(4) Uani 1 1 d . U . . .
H05Q H 0.435113 0.465751 0.588664 0.096 Uiso 1 1 calc R . . . .
C05Q C 0.3042(12) 0.7886(11) 0.3180(9) 0.117(5) Uani 1 1 d . U . . .
H05R H 0.325043 0.818132 0.314429 0.140 Uiso 1 1 calc R . . . .
H05S H 0.327278 0.758904 0.320849 0.140 Uiso 1 1 calc R . . . .
C05S C 0.2333(6) 1.0182(5) 0.6465(5) 0.095(5) Uani 1 1 d . U . . .
H05T H 0.247155 1.001214 0.626803 0.114 Uiso 1 1 calc R . . . .
C05U C 0.2102(7) 1.0651(6) 0.6365(4) 0.104(5) Uani 1 1 d G U . . .
H05U H 0.208291 1.080072 0.610033 0.124 Uiso 1 1 calc R . . . .
C05P C 0.1899(6) 1.0900(4) 0.6653(5) 0.107(5) Uani 1 1 d G U . . .
H05V H 0.174078 1.122029 0.658468 0.128 Uiso 1 1 calc R . . . .
C17 C 0.1926(6) 1.0681(5) 0.7040(5) 0.102(5) Uani 1 1 d G U . . .
H17 H 0.178727 1.085128 0.723673 0.123 Uiso 1 1 calc R . . . .
C06M C 0.2157(7) 1.0213(5) 0.7140(4) 0.093(5) Uani 1 1 d G U . . .
H06M H 0.217591 1.006271 0.740445 0.111 Uiso 1 1 calc R . . . .
C02T C 0.2360(6) 0.9963(4) 0.6852(5) 0.087(4) Uani 1 1 d G U . . .
C05T C 0.4296(9) 0.8295(8) 0.3825(7) 0.079(4) Uani 1 1 d . U . . .
H05W H 0.415245 0.861787 0.374199 0.094 Uiso 1 1 calc R . . . .
C05V C 0.1818(9) 0.6015(8) 0.3878(7) 0.077(4) Uani 1 1 d . U . . .
C05W C 0.1891(9) 0.8754(7) 0.7759(7) 0.077(4) Uani 1 1 d . U . . .
H05X H 0.194617 0.872993 0.805534 0.092 Uiso 1 1 calc R . . . .
C05X C 0.0380(8) 0.5824(7) 0.6302(6) 0.072(4) Uani 1 1 d . U . . .
H05Y H 0.030624 0.606728 0.648688 0.086 Uiso 1 1 calc R . . . .
C05Y C 0.4975(10) 0.7741(8) 0.3852(7) 0.086(4) Uani 1 1 d . U . . .
H05Z H 0.529224 0.766683 0.378618 0.104 Uiso 1 1 calc R . . . .
C05Z C 0.1603(10) 0.6164(9) 0.3095(8) 0.101(6) Uani 1 1 d . U . . .
H05 H 0.132108 0.639588 0.310678 0.152 Uiso 1 1 calc GR . . . .
H H 0.151111 0.599777 0.281933 0.152 Uiso 1 1 calc GR . . . .
HA H 0.193127 0.635102 0.313612 0.152 Uiso 1 1 calc GR . . . .
C060 C 0.5527(9) 0.7357(8) 0.5405(7) 0.082(4) Uani 1 1 d . U . . .
C061 C 0.6090(10) 0.7145(9) 0.4951(8) 0.096(4) Uani 1 1 d . U . . .
H061 H 0.629222 0.724180 0.476841 0.115 Uiso 1 1 calc R . . . .
C063 C 0.5120(11) 0.9881(9) 0.6759(8) 0.097(5) Uani 1 1 d . U . . .
C064 C 0.4263(9) 0.7554(8) 0.4116(7) 0.075(4) Uani 1 1 d . U . . .
H064 H 0.407891 0.733101 0.424732 0.090 Uiso 1 1 calc R . . . .
C066 C 0.4361(10) 0.5319(8) 0.7704(7) 0.089(4) Uani 1 1 d . U . . .
H066 H 0.464767 0.525420 0.794677 0.107 Uiso 1 1 calc R . . . .
C067 C -0.0806(9) 0.7784(8) 0.5642(9) 0.095(6) Uani 1 1 d . U . . .
H06A H -0.072435 0.807072 0.583552 0.143 Uiso 1 1 calc GR . . . .
H06B H -0.117156 0.768177 0.560136 0.143 Uiso 1 1 calc GR . . . .
H06C H -0.075760 0.788031 0.536935 0.143 Uiso 1 1 calc GR . . . .
C068 C 0.3990(9) 0.9846(8) 0.7728(7) 0.081(4) Uani 1 1 d . U . . .
H068 H 0.414825 1.016185 0.781757 0.097 Uiso 1 1 calc R . . . .
C06A C 0.3919(8) 1.1266(7) 0.5824(7) 0.082(6) Uani 1 1 d . U . . .
H06D H 0.397343 1.109043 0.609351 0.123 Uiso 1 1 calc GR . . . .
H06E H 0.395094 1.162815 0.587482 0.123 Uiso 1 1 calc GR . . . .
H06F H 0.418371 1.115685 0.568870 0.123 Uiso 1 1 calc GR . . . .
C06B C 0.2041(12) 0.7890(10) 0.3207(9) 0.108(5) Uani 1 1 d . U . . .
H06G H 0.168879 0.784503 0.321485 0.130 Uiso 1 1 calc R . . . .
C06D C -0.0680(12) 0.6931(11) 0.5542(10) 0.129(8) Uani 1 1 d . U . . .
H06H H -0.082918 0.704509 0.524999 0.193 Uiso 1 1 calc GR . . . .
H06I H -0.095544 0.677180 0.564084 0.193 Uiso 1 1 calc GR . . . .
H06J H -0.039936 0.668793 0.555326 0.193 Uiso 1 1 calc GR . . . .
C06E C 0.5781(10) 0.6452(9) 0.5340(8) 0.094(4) Uani 1 1 d . U . . .
H06K H 0.575980 0.610683 0.540313 0.113 Uiso 1 1 calc R . . . .
C06F C 0.2654(13) 0.7833(11) 0.2834(10) 0.121(5) Uani 1 1 d . U . . .
H06L H 0.272028 0.781788 0.256638 0.145 Uiso 1 1 calc R . . . .
C06G C 0.2973(9) 1.1501(7) 0.5738(8) 0.091(6) Uani 1 1 d . U . . .
H06N H 0.260213 1.144045 0.558972 0.137 Uiso 1 1 calc GR . . . .
H06O H 0.305604 1.185487 0.571071 0.137 Uiso 1 1 calc GR . . . .
H06P H 0.304046 1.141662 0.603740 0.137 Uiso 1 1 calc GR . . . .
C06K C 0.3877(8) 0.5078(7) 0.6178(7) 0.069(4) Uani 1 1 d . U . . .
H06Q H 0.403587 0.499465 0.646635 0.083 Uiso 1 1 calc R . . . .
C06L C 0.3697(12) 0.5321(11) 0.3773(9) 0.124(8) Uani 1 1 d . U . . .
H06R H 0.343896 0.528395 0.393159 0.187 Uiso 1 1 calc GR . . . .
H06S H 0.376598 0.499237 0.366688 0.187 Uiso 1 1 calc GR . . . .
H06T H 0.355796 0.554833 0.353412 0.187 Uiso 1 1 calc GR . . . .
C06N C 0.2054(11) 0.5471(10) 0.3363(8) 0.108(7) Uani 1 1 d . U . . .
H06U H 0.239956 0.562457 0.348473 0.162 Uiso 1 1 calc GR . . . .
H06V H 0.198808 0.543438 0.305751 0.162 Uiso 1 1 calc GR . . . .
H06W H 0.204541 0.514119 0.349085 0.162 Uiso 1 1 calc GR . . . .
C06O C 0.4490(12) 0.5792(10) 0.3816(9) 0.117(7) Uani 1 1 d . U . . .
H06X H 0.437988 0.614339 0.378349 0.176 Uiso 1 1 calc GR . . . .
H06Y H 0.443020 0.563847 0.353682 0.176 Uiso 1 1 calc GR . . . .
HB H 0.486434 0.577260 0.397000 0.176 Uiso 1 1 calc GR . . . .
C06Q C 0.0591(11) 0.6420(11) 0.7492(9) 0.120(7) Uani 1 1 d . U . . .
H06Z H 0.034122 0.656016 0.762972 0.180 Uiso 1 1 calc GR . . . .
HC H 0.064898 0.606495 0.756514 0.180 Uiso 1 1 calc GR . . . .
HD H 0.044979 0.645540 0.718528 0.180 Uiso 1 1 calc GR . . . .
C06R C 0.5581(14) 0.9654(12) 0.7052(10) 0.153(9) Uani 1 1 d . U . . .
H06 H 0.557842 0.929197 0.700187 0.229 Uiso 1 1 calc GR . . . .
HE H 0.557497 0.971660 0.734296 0.229 Uiso 1 1 calc GR . . . .
HF H 0.590007 0.980041 0.700887 0.229 Uiso 1 1 calc GR . . . .
C06T C 0.3250(10) 1.1298(8) 0.5068(8) 0.102(7) Uani 1 1 d . U . . .
H1AA H 0.345411 1.108306 0.493221 0.153 Uiso 1 1 calc GR . . . .
HG H 0.335624 1.164743 0.505470 0.153 Uiso 1 1 calc GR . . . .
HH H 0.287525 1.126232 0.492058 0.153 Uiso 1 1 calc GR . . . .
C06V C 0.4187(10) 0.5526(9) 0.4050(8) 0.094(4) Uani 1 1 d . U . . .
C06X C 0.1077(9) 0.9908(7) 0.3634(7) 0.086(6) Uani 1 1 d . U . . .
H2AA H 0.071924 0.992083 0.366019 0.129 Uiso 1 1 calc GR . . . .
HI H 0.111980 1.016727 0.343665 0.129 Uiso 1 1 calc GR . . . .
HJ H 0.132977 0.996470 0.391118 0.129 Uiso 1 1 calc GR . . . .
C070 C 0.1048(11) 0.5660(10) 0.3351(8) 0.116(7) Uani 1 1 d . U . . .
H07A H 0.099745 0.538635 0.353265 0.173 Uiso 1 1 calc GR . . . .
H07B H 0.089904 0.556499 0.305394 0.173 Uiso 1 1 calc GR . . . .
H07C H 0.087148 0.596214 0.340977 0.173 Uiso 1 1 calc GR . . . .
C071 C 0.1201(11) 0.7101(9) 0.7927(8) 0.109(7) Uani 1 1 d . U . . .
H07D H 0.156188 0.721119 0.795689 0.163 Uiso 1 1 calc GR . . . .
H07E H 0.116995 0.699487 0.820259 0.163 Uiso 1 1 calc GR . . . .
H07F H 0.095800 0.737830 0.781915 0.163 Uiso 1 1 calc GR . . . .
C075 C 0.4516(11) 0.5071(9) 0.4374(9) 0.109(7) Uani 1 1 d . U . . .
H07G H 0.472961 0.522111 0.463811 0.164 Uiso 1 1 calc GR . . . .
H07H H 0.474529 0.489320 0.423645 0.164 Uiso 1 1 calc GR . . . .
H07I H 0.426506 0.483498 0.443491 0.164 Uiso 1 1 calc GR . . . .
C078 C 0.5373(11) 1.0279(10) 0.6529(9) 0.122(8) Uani 1 1 d . U . . .
H07J H 0.575653 1.026333 0.664088 0.184 Uiso 1 1 calc GR . . . .
H07K H 0.525128 1.061426 0.657699 0.184 Uiso 1 1 calc GR . . . .
H07L H 0.526989 1.020808 0.622534 0.184 Uiso 1 1 calc GR . . . .
C07E C 0.1436(12) 0.6242(10) 0.7992(9) 0.126(8) Uani 1 1 d . U . . .
H07M H 0.134668 0.590274 0.788032 0.189 Uiso 1 1 calc GR . . . .
H07N H 0.135260 0.627501 0.826128 0.189 Uiso 1 1 calc GR . . . .
H07O H 0.181186 0.630147 0.803697 0.189 Uiso 1 1 calc GR . . . .
C15 C 0.4836(13) 1.0229(12) 0.7018(10) 0.144(8) Uani 1 1 d . U . . .
H15A H 0.497650 1.057041 0.703121 0.216 Uiso 1 1 calc GR . . . .
H15B H 0.490039 1.009713 0.730514 0.216 Uiso 1 1 calc GR . . . .
H15C H 0.445755 1.023447 0.687769 0.216 Uiso 1 1 calc GR . . . .

loop_
_atom_site_aniso_label
_atom_site_aniso_U_11
_atom_site_aniso_U_22
_atom_site_aniso_U_33
_atom_site_aniso_U_23
_atom_site_aniso_U_13
_atom_site_aniso_U_12
Sb01 0.0550(10) 0.0888(9) 0.0620(9) 0.0121(7) 0.0033(7) 0.0058(7)
Sb02 0.1006(13) 0.0693(8) 0.1062(13) 0.0038(8) 0.0476(11) 0.0071(8)
Cu03 0.0527(18) 0.0444(13) 0.0604(17) -0.0033(11) 0.0015(15) -0.0004(12)
Cu04 0.0538(19) 0.0492(13) 0.0633(18) -0.0063(12) 0.0124(15) -0.0043(12)
Cu05 0.0505(19) 0.0525(14) 0.0692(18) 0.0023(13) 0.0099(15) 0.0057(12)
Cu06 0.0438(17) 0.0464(13) 0.0692(18) -0.0038(12) 0.0058(14) 0.0000(11)
Cu07 0.0478(17) 0.0428(12) 0.0545(16) 0.0034(11) -0.0047(14) -0.0075(11)
Cu08 0.0472(18) 0.0460(13) 0.0660(17) -0.0025(12) 0.0031(14) -0.0006(12)
Cu09 0.0494(18) 0.0489(14) 0.077(2) -0.0009(13) 0.0103(16) -0.0008(12)
Cu0A 0.0491(18) 0.0522(14) 0.0674(18) 0.0063(13) 0.0047(15) -0.0020(12)
Cu0B 0.0546(19) 0.0421(13) 0.0731(18) -0.0113(12) 0.0092(15) -0.0008(12)
Cu0C 0.0398(17) 0.0576(15) 0.0715(19) -0.0035(13) 0.0090(15) -0.0055(12)
Cu0D 0.0530(19) 0.0462(13) 0.080(2) -0.0068(13) 0.0049(16) -0.0013(12)
S00E 0.044(3) 0.050(2) 0.052(3) -0.0008(19) -0.002(2) -0.0097(19)
S00F 0.048(3) 0.038(2) 0.080(3) -0.007(2) 0.008(3) -0.0017(19)
S00G 0.043(3) 0.041(2) 0.083(3) -0.005(2) 0.010(3) -0.0055(19)
S00H 0.037(3) 0.050(2) 0.059(3) 0.0035(19) -0.002(2) 0.0005(19)
S00I 0.049(3) 0.047(2) 0.065(3) 0.000(2) 0.010(2) 0.0067(19)
S00J 0.038(3) 0.045(2) 0.064(3) -0.0097(19) 0.001(2) 0.0024(18)
S00K 0.051(3) 0.050(2) 0.059(3) -0.007(2) 0.006(2) -0.007(2)
S00L 0.057(3) 0.049(2) 0.069(3) -0.016(2) 0.006(3) -0.003(2)
S00M 0.053(3) 0.047(2) 0.088(4) -0.017(2) 0.015(3) -0.007(2)
P00N 0.045(3) 0.053(2) 0.056(3) 0.010(2) -0.006(2) -0.004(2)
P00O 0.049(3) 0.072(3) 0.073(4) -0.004(3) 0.016(3) 0.008(2)
P00P 0.046(3) 0.040(2) 0.073(3) -0.005(2) 0.003(3) 0.000(2)
P00Q 0.057(3) 0.037(2) 0.087(4) -0.006(2) 0.007(3) 0.005(2)
P00R 0.047(3) 0.066(3) 0.067(3) 0.008(2) -0.004(3) -0.008(2)
P00S 0.042(3) 0.076(3) 0.074(4) 0.000(3) 0.002(3) -0.003(2)
C00T 0.089(7) 0.101(7) 0.099(7) 0.004(6) 0.034(6) 0.006(6)
C00U 0.055(6) 0.050(5) 0.068(6) -0.007(5) 0.017(5) -0.002(5)
F00W 0.118(13) 0.124(10) 0.062(8) 0.004(7) -0.014(8) -0.023(9)
C00X 0.054(6) 0.049(5) 0.063(6) 0.006(5) 0.018(5) 0.006(5)
F00Y 0.131(13) 0.122(10) 0.074(8) 0.035(7) 0.024(8) -0.040(9)
C00Z 0.066(6) 0.060(6) 0.080(6) -0.003(5) 0.014(5) -0.007(5)
F010 0.080(10) 0.147(11) 0.063(8) 0.029(7) -0.009(7) -0.009(8)
C011 0.051(6) 0.051(5) 0.060(6) -0.012(5) 0.010(5) 0.011(5)
C012 0.058(6) 0.056(6) 0.064(6) -0.005(5) 0.015(5) 0.001(5)
C013 0.053(6) 0.046(5) 0.064(6) 0.008(5) 0.004(5) -0.003(5)
C014 0.063(6) 0.061(6) 0.057(6) 0.009(5) 0.006(5) -0.002(5)
C015 0.060(6) 0.046(5) 0.060(6) 0.004(5) 0.007(5) 0.004(5)
C016 0.073(6) 0.066(6) 0.061(6) 0.008(5) 0.013(5) 0.005(5)
C017 0.064(6) 0.057(6) 0.066(6) 0.011(5) 0.010(5) 0.001(5)
C018 0.056(6) 0.050(5) 0.073(6) 0.005(5) 0.008(5) -0.002(5)
C019 0.062(6) 0.058(6) 0.062(6) 0.001(5) 0.009(5) 0.000(5)
C01A 0.063(6) 0.058(5) 0.065(5) -0.006(5) 0.015(5) 0.003(5)
C01C 0.047(6) 0.047(5) 0.055(6) 0.002(5) 0.013(5) 0.001(5)
C01D 0.055(6) 0.056(5) 0.063(5) -0.001(5) 0.012(5) 0.009(5)
C01E 0.062(6) 0.072(6) 0.069(6) 0.011(5) 0.016(5) -0.007(5)
C01F 0.071(6) 0.060(6) 0.063(6) -0.005(5) 0.014(6) 0.005(5)
C01G 0.065(6) 0.039(5) 0.058(6) -0.002(5) 0.005(5) 0.004(5)
C01H 0.072(7) 0.067(6) 0.068(6) -0.005(5) 0.012(6) 0.002(6)
C01I 0.070(6) 0.066(6) 0.088(6) 0.008(5) 0.008(6) -0.007(5)
C01K 0.053(6) 0.047(5) 0.063(6) -0.003(5) 0.006(5) 0.005(5)
C01L 0.080(6) 0.072(6) 0.076(6) -0.005(5) 0.024(5) -0.002(5)
C01M 0.063(6) 0.054(5) 0.050(6) 0.001(5) 0.008(5) 0.004(5)
F01N 0.138(13) 0.079(8) 0.128(11) -0.004(7) 0.067(10) 0.014(8)
C01O 0.068(6) 0.058(6) 0.069(6) -0.007(5) 0.024(5) 0.003(5)
C01Q 0.075(7) 0.070(6) 0.075(6) 0.007(5) 0.003(6) -0.008(6)
C01R 0.062(6) 0.060(6) 0.067(6) -0.004(5) 0.013(5) -0.004(5)
C01S 0.060(6) 0.060(6) 0.070(6) 0.004(5) 0.013(5) -0.008(5)
C01T 0.053(6) 0.051(5) 0.063(6) 0.000(5) 0.009(5) 0.003(5)
C01U 0.073(7) 0.066(6) 0.075(6) 0.007(6) 0.013(6) -0.003(6)
C01V 0.061(6) 0.061(6) 0.064(6) 0.002(5) 0.012(5) 0.006(5)
C01W 0.063(6) 0.063(6) 0.064(6) 0.005(5) 0.017(5) 0.008(5)
C01X 0.071(6) 0.049(5) 0.068(6) 0.000(5) 0.016(6) -0.007(5)
C01Y 0.069(6) 0.058(6) 0.061(6) 0.007(5) 0.007(5) 0.009(5)
C01Z 0.053(6) 0.054(5) 0.056(6) -0.006(5) 0.005(5) 0.006(5)
C020 0.068(6) 0.054(6) 0.068(6) 0.009(5) 0.010(5) 0.001(5)
C021 0.074(7) 0.072(6) 0.074(6) -0.002(6) 0.018(6) -0.005(6)
C024 0.073(6) 0.068(6) 0.083(6) 0.001(5) 0.018(6) 0.003(5)
C025 0.061(6) 0.050(5) 0.060(6) -0.001(5) 0.012(5) 0.005(5)
C026 0.063(6) 0.052(6) 0.074(6) 0.004(5) 0.015(5) -0.005(5)
C028 0.075(7) 0.073(6) 0.075(6) -0.006(6) 0.013(6) 0.001(6)
F029 0.072(10) 0.146(13) 0.204(17) -0.067(12) 0.067(11) -0.015(9)
C02A 0.073(6) 0.068(6) 0.091(6) 0.005(5) 0.015(5) -0.003(5)
C02B 0.058(6) 0.057(6) 0.058(6) -0.005(5) 0.010(5) 0.008(5)
C02E 0.047(6) 0.048(5) 0.051(6) -0.002(5) 0.008(5) 0.006(5)
C02F 0.067(6) 0.067(5) 0.063(5) 0.004(5) 0.015(5) 0.010(5)
C02G 0.054(6) 0.054(5) 0.059(6) 0.004(5) 0.008(5) -0.002(5)
C02H 0.073(6) 0.067(6) 0.070(6) -0.004(5) 0.024(5) 0.005(5)
C02I 0.069(6) 0.069(6) 0.081(6) 0.004(5) 0.015(5) -0.004(5)
C02J 0.088(6) 0.081(6) 0.083(6) -0.010(5) 0.021(5) 0.003(5)
C02K 0.071(7) 0.069(6) 0.072(6) 0.007(5) 0.016(6) -0.002(6)
C02L 0.075(7) 0.075(6) 0.073(6) -0.002(5) 0.018(6) -0.001(6)
C02M 0.073(7) 0.060(6) 0.072(6) 0.005(5) 0.012(6) -0.003(5)
C02N 0.061(6) 0.052(6) 0.059(6) 0.004(5) 0.018(5) -0.009(5)
C02O 0.066(6) 0.064(6) 0.074(6) -0.002(5) 0.011(6) 0.008(5)
C02P 0.083(7) 0.082(6) 0.085(7) -0.002(6) 0.013(6) -0.002(6)
C02Q 0.078(6) 0.070(6) 0.074(6) 0.002(5) 0.009(6) 0.007(6)
C02S 0.076(7) 0.070(6) 0.077(6) -0.002(5) 0.011(6) 0.007(6)
C02U 0.061(6) 0.059(6) 0.058(6) 0.006(5) 0.013(5) -0.010(5)
C02V 0.074(7) 0.078(6) 0.089(7) -0.003(6) 0.013(6) -0.003(6)
C02W 0.059(6) 0.053(5) 0.065(6) -0.004(5) 0.015(5) 0.000(5)
C02X 0.068(6) 0.063(5) 0.080(6) 0.008(5) 0.014(5) -0.006(5)
C02Y 0.068(6) 0.074(6) 0.068(6) 0.010(6) 0.006(5) 0.001(6)
C02Z 0.071(7) 0.062(6) 0.072(6) 0.001(5) 0.003(6) 0.000(6)
C030 0.080(6) 0.071(6) 0.072(6) -0.005(5) 0.016(6) -0.005(5)
C031 0.067(6) 0.057(6) 0.067(6) -0.005(5) 0.019(5) 0.001(5)
C032 0.073(7) 0.072(6) 0.080(6) 0.006(6) 0.017(6) 0.003(6)
C057 0.072(7) 0.072(6) 0.083(6) 0.009(6) 0.019(6) 0.006(6)
C062 0.072(7) 0.073(6) 0.090(7) 0.007(6) 0.025(6) 0.001(6)
C059 0.073(7) 0.073(6) 0.090(7) -0.005(6) 0.022(6) 0.001(6)
C02R 0.068(6) 0.068(6) 0.081(6) 0.002(5) 0.025(5) -0.005(5)
C01P 0.065(6) 0.065(6) 0.071(6) 0.003(5) 0.021(5) -0.007(5)
C033 0.067(6) 0.050(5) 0.063(6) -0.003(5) 0.003(5) 0.008(5)
C034 0.068(6) 0.081(6) 0.080(6) 0.002(6) 0.013(6) 0.000(6)
C035 0.083(7) 0.081(6) 0.079(7) -0.002(6) 0.017(6) 0.000(6)
C037 0.075(7) 0.070(6) 0.089(7) 0.003(6) 0.020(6) -0.005(6)
C038 0.082(7) 0.087(6) 0.085(7) -0.006(6) 0.033(6) 0.005(6)
F039 0.067(11) 0.29(2) 0.104(12) 0.017(12) 0.015(9) -0.065(12)
C03A 0.068(6) 0.062(6) 0.067(6) -0.001(5) 0.009(6) 0.000(5)
C03B 0.058(6) 0.055(6) 0.060(6) -0.004(5) 0.012(5) 0.004(5)
C03C 0.063(6) 0.064(6) 0.060(6) 0.004(5) 0.026(5) -0.008(5)
C03D 0.066(6) 0.073(6) 0.080(6) 0.006(6) 0.016(6) -0.004(6)
C03E 0.073(7) 0.071(6) 0.072(6) 0.013(5) 0.011(6) -0.006(6)
C03F 0.075(7) 0.070(6) 0.075(6) -0.006(6) 0.022(6) 0.002(6)
C03G 0.079(7) 0.076(6) 0.078(6) -0.004(6) 0.025(6) 0.011(6)
C03H 0.070(7) 0.061(6) 0.073(6) 0.004(5) 0.009(6) -0.007(5)
C03I 0.069(6) 0.069(6) 0.078(6) 0.000(6) 0.010(6) 0.002(5)
C03J 0.076(7) 0.083(6) 0.085(7) -0.006(6) 0.030(6) -0.002(6)
C03K 0.070(11) 0.069(9) 0.103(11) 0.006(9) 0.021(10) -0.013(9)
C03L 0.083(7) 0.084(6) 0.088(7) -0.013(6) 0.018(6) 0.003(6)
C03M 0.072(6) 0.062(6) 0.075(6) 0.001(5) 0.018(6) 0.001(5)
F03N 0.215(19) 0.084(9) 0.178(16) -0.050(10) 0.122(15) -0.035(10)
F03O 0.192(18) 0.079(8) 0.133(12) 0.034(9) 0.025(12) 0.015(10)
C03P 0.063(6) 0.060(6) 0.069(6) 0.002(5) 0.012(5) -0.002(5)
C03Q 0.074(7) 0.077(6) 0.072(6) 0.010(6) 0.020(6) 0.007(6)
C03R 0.067(7) 0.067(6) 0.076(6) 0.002(6) 0.016(6) -0.003(6)
C03S 0.060(6) 0.060(6) 0.076(6) -0.003(5) 0.014(5) 0.007(5)
C03T 0.067(6) 0.059(6) 0.059(6) 0.000(5) 0.009(5) 0.005(5)
F03U 0.124(14) 0.213(18) 0.099(11) 0.034(11) 0.033(10) 0.032(13)
C03V 0.081(7) 0.076(6) 0.079(6) -0.006(5) 0.020(6) 0.000(6)
C03W 0.076(11) 0.097(11) 0.078(10) 0.011(9) 0.026(9) 0.008(9)
C03X 0.063(6) 0.065(6) 0.064(6) -0.007(5) 0.017(5) 0.006(5)
C03Y 0.072(6) 0.054(6) 0.064(6) 0.002(5) 0.006(5) 0.002(5)
C03Z 0.074(7) 0.069(6) 0.077(6) -0.011(5) 0.020(6) 0.012(6)
C040 0.069(6) 0.071(6) 0.076(6) -0.006(5) 0.015(6) 0.000(6)
C041 0.063(6) 0.062(6) 0.068(6) 0.001(5) 0.016(5) -0.005(5)
C042 0.074(6) 0.066(6) 0.071(6) 0.001(5) 0.020(5) -0.006(5)
C043 0.074(7) 0.070(6) 0.078(6) -0.002(6) 0.016(6) 0.003(6)
C044 0.065(6) 0.063(6) 0.063(6) 0.005(5) 0.016(5) -0.002(5)
C045 0.073(6) 0.066(6) 0.066(6) 0.000(5) 0.010(5) 0.009(5)
C046 0.062(6) 0.061(6) 0.067(6) -0.001(5) 0.014(5) -0.006(5)
C047 0.065(6) 0.062(6) 0.074(6) 0.005(5) 0.009(5) -0.003(5)
C048 0.108(8) 0.120(7) 0.113(7) -0.004(6) 0.030(6) 0.001(6)
C049 0.070(7) 0.076(6) 0.069(6) -0.002(5) 0.014(6) -0.003(6)
C04A 0.069(6) 0.069(6) 0.070(6) 0.009(5) 0.013(5) -0.005(5)
C04B 0.080(7) 0.062(6) 0.071(6) -0.002(5) 0.009(6) 0.001(5)
C04C 0.079(7) 0.076(6) 0.078(6) -0.002(6) 0.011(6) -0.001(6)
C04D 0.092(12) 0.086(10) 0.084(11) 0.013(9) 0.016(10) 0.008(10)
C04E 0.065(6) 0.068(6) 0.080(6) 0.000(6) 0.018(6) -0.001(5)
C04F 0.063(6) 0.064(6) 0.065(6) 0.009(5) 0.014(5) -0.009(5)
C04G 0.081(7) 0.079(6) 0.094(7) -0.001(6) 0.015(6) -0.001(6)
C04H 0.084(7) 0.096(7) 0.088(7) -0.005(6) 0.036(6) -0.005(6)
C04I 0.103(7) 0.107(7) 0.108(7) 0.001(6) 0.028(6) 0.003(6)
C04K 0.079(7) 0.078(6) 0.083(7) 0.015(6) 0.015(6) -0.010(6)
C04L 0.091(12) 0.116(12) 0.099(12) 0.009(10) 0.021(10) 0.023(10)
F04N 0.23(2) 0.111(12) 0.189(18) -0.045(12) -0.084(16) 0.108(14)
C04P 0.082(7) 0.076(6) 0.081(6) -0.002(6) 0.019(6) 0.000(6)
C04Q 0.060(10) 0.084(10) 0.075(10) -0.015(9) 0.003(9) 0.005(9)
C04R 0.073(7) 0.065(6) 0.078(6) -0.002(5) 0.023(6) 0.000(5)
C04S 0.086(7) 0.087(6) 0.083(7) -0.004(6) 0.015(6) 0.000(6)
C04T 0.082(7) 0.082(6) 0.082(7) -0.005(6) 0.018(6) 0.007(6)
C04U 0.084(7) 0.077(6) 0.088(7) 0.007(6) 0.015(6) 0.003(6)
C04V 0.087(7) 0.085(6) 0.083(7) 0.014(6) 0.010(6) -0.007(6)
C04W 0.088(7) 0.078(6) 0.089(7) -0.004(6) 0.024(6) 0.002(6)
C04X 0.071(7) 0.070(6) 0.073(6) 0.006(5) 0.016(6) -0.004(6)
C04Y 0.083(7) 0.084(7) 0.109(7) 0.001(6) 0.016(6) 0.001(6)
C04Z 0.062(6) 0.063(6) 0.073(6) 0.000(5) 0.008(5) -0.005(5)
C050 0.073(6) 0.067(6) 0.067(6) -0.004(5) 0.018(5) -0.003(5)
C051 0.084(6) 0.085(6) 0.081(6) -0.003(5) 0.020(5) -0.004(5)
C052 0.084(11) 0.068(9) 0.066(10) 0.026(8) 0.003(9) -0.021(9)
C053 0.067(6) 0.060(6) 0.071(6) -0.010(5) 0.017(5) 0.006(5)
C054 0.090(7) 0.095(7) 0.090(7) -0.003(6) 0.026(6) -0.005(6)
C055 0.078(7) 0.072(6) 0.080(6) 0.008(6) 0.017(6) -0.002(6)
C056 0.079(7) 0.081(6) 0.077(6) 0.003(6) 0.016(6) 0.000(6)
C058 0.079(7) 0.082(6) 0.083(7) -0.002(6) 0.012(6) 0.001(6)
C05A 0.072(6) 0.069(6) 0.075(6) -0.005(5) 0.015(6) 0.000(5)
C05B 0.069(6) 0.069(6) 0.080(6) 0.004(5) 0.010(6) -0.011(6)
C04M 0.069(7) 0.068(6) 0.078(6) 0.004(5) 0.012(6) -0.006(6)
C023 0.070(7) 0.065(6) 0.081(6) -0.001(6) 0.008(6) -0.004(6)
C027 0.069(6) 0.059(6) 0.078(6) 0.000(5) 0.014(5) -0.002(5)
C022 0.068(6) 0.060(6) 0.074(6) -0.004(5) 0.017(5) -0.006(5)
C02C 0.064(6) 0.060(6) 0.073(6) 0.001(5) 0.012(5) -0.003(5)
C05C 0.070(7) 0.076(6) 0.076(6) -0.005(6) 0.016(6) 0.001(6)
C05D 0.097(12) 0.068(9) 0.075(10) 0.000(9) 0.018(9) -0.004(9)
C05E 0.098(7) 0.094(7) 0.086(7) -0.012(6) 0.019(6) 0.003(6)
F05F 0.137(14) 0.170(14) 0.135(13) 0.005(11) 0.091(12) -0.016(11)
C05G 0.091(7) 0.100(7) 0.091(7) -0.003(6) 0.035(6) 0.006(6)
C05I 0.069(6) 0.075(6) 0.074(6) -0.007(6) 0.031(5) 0.002(5)
C05J 0.085(7) 0.085(6) 0.086(7) -0.004(6) 0.016(6) -0.003(6)
C05K 0.075(7) 0.083(6) 0.087(7) -0.002(6) 0.014(6) -0.003(6)
C05L 0.079(11) 0.085(10) 0.075(11) 0.015(9) 0.009(9) 0.016(9)
C05M 0.074(7) 0.073(6) 0.071(6) -0.003(5) 0.010(6) -0.002(6)
F05N 0.194(19) 0.067(8) 0.159(15) 0.006(9) -0.001(13) -0.030(10)
C05O 0.079(7) 0.080(6) 0.078(6) -0.001(6) 0.017(6) 0.009(6)
C05Q 0.108(8) 0.122(7) 0.119(7) -0.003(6) 0.029(6) 0.001(6)
C05S 0.096(7) 0.084(7) 0.099(7) 0.001(6) 0.018(6) 0.005(6)
C05U 0.101(7) 0.093(7) 0.111(7) 0.001(6) 0.019(6) 0.001(6)
C05P 0.105(7) 0.098(7) 0.114(7) -0.001(6) 0.026(6) 0.003(6)
C17 0.101(7) 0.091(7) 0.111(7) -0.006(6) 0.025(6) 0.005(6)
C06M 0.093(7) 0.083(7) 0.101(7) -0.005(6) 0.027(6) 0.003(6)
C02T 0.089(7) 0.076(6) 0.093(7) -0.003(6) 0.022(6) 0.000(6)
C05T 0.083(7) 0.078(6) 0.078(6) -0.007(6) 0.028(6) 0.001(6)
C05V 0.083(6) 0.078(6) 0.068(6) -0.003(5) 0.017(5) 0.010(5)
C05W 0.074(7) 0.074(6) 0.075(6) -0.002(6) 0.013(6) 0.004(6)
C05X 0.071(6) 0.066(6) 0.074(6) -0.004(5) 0.015(5) 0.002(6)
C05Y 0.085(7) 0.086(6) 0.089(7) -0.008(6) 0.027(6) 0.008(6)
C05Z 0.108(12) 0.105(12) 0.093(12) -0.005(10) 0.033(10) -0.003(10)
C060 0.082(7) 0.088(6) 0.082(7) -0.001(6) 0.035(6) -0.004(6)
C061 0.092(7) 0.102(7) 0.095(7) -0.009(6) 0.029(6) -0.001(6)
C063 0.099(7) 0.090(7) 0.099(7) -0.014(6) 0.025(6) 0.000(6)
C064 0.075(7) 0.082(6) 0.076(6) -0.004(6) 0.032(6) 0.005(6)
C066 0.087(7) 0.087(6) 0.084(7) 0.007(6) 0.012(6) -0.003(6)
C067 0.072(11) 0.068(10) 0.135(13) -0.001(10) 0.014(10) 0.009(9)
C068 0.080(7) 0.076(6) 0.083(7) -0.006(6) 0.017(6) 0.001(6)
C06A 0.061(10) 0.061(9) 0.114(12) 0.024(9) 0.008(10) -0.018(8)
C06B 0.104(8) 0.112(7) 0.109(7) -0.002(6) 0.031(6) -0.002(6)
C06D 0.111(13) 0.125(13) 0.144(14) 0.008(12) 0.027(11) -0.038(11)
C06E 0.091(7) 0.097(7) 0.094(7) -0.005(6) 0.026(6) 0.004(6)
C06F 0.115(8) 0.127(7) 0.117(7) -0.006(6) 0.028(6) 0.003(6)
C06G 0.091(12) 0.063(9) 0.105(12) 0.001(9) 0.002(10) 0.003(9)
C06K 0.066(6) 0.067(6) 0.071(6) 0.005(5) 0.013(6) 0.001(5)
C06L 0.118(13) 0.120(13) 0.127(13) -0.012(11) 0.022(11) 0.017(11)
C06N 0.106(13) 0.118(12) 0.096(12) -0.012(11) 0.022(11) 0.012(11)
C06O 0.128(13) 0.105(12) 0.114(13) 0.008(11) 0.026(11) 0.002(11)
C06Q 0.096(13) 0.130(13) 0.133(13) 0.005(11) 0.032(11) -0.005(11)
C06R 0.149(14) 0.133(13) 0.150(14) -0.015(12) 0.002(12) 0.001(12)
C06T 0.099(12) 0.072(10) 0.117(12) 0.015(10) 0.003(11) -0.022(10)
C06V 0.092(7) 0.091(7) 0.098(7) -0.008(6) 0.026(6) 0.007(6)
C06X 0.091(12) 0.072(10) 0.086(11) 0.021(9) 0.012(10) 0.026(9)
C070 0.124(13) 0.122(12) 0.099(12) 0.007(11) 0.028(11) -0.021(11)
C071 0.111(13) 0.109(12) 0.107(12) -0.008(11) 0.030(11) -0.008(11)
C075 0.105(13) 0.091(11) 0.127(13) -0.004(11) 0.025(11) 0.011(10)
C078 0.123(13) 0.098(12) 0.130(13) -0.011(11) 0.011(11) -0.023(11)
C07E 0.127(13) 0.125(13) 0.117(13) 0.029(11) 0.020(11) -0.001(12)
C15 0.139(14) 0.145(14) 0.147(14) -0.017(12) 0.041(12) 0.003(12)

loop_
_atom_type_symbol
_atom_type_description
_atom_type_scat_dispersion_real
_atom_type_scat_dispersion_imag
_atom_type_scat_source
C C 0.0148 0.0070 'International Tables Vol C Tables 4.2.6.8 and 6.1.1.4'
H H 0.0000 0.0000 'International Tables Vol C Tables 4.2.6.8 and 6.1.1.4'
Cu Cu -2.9306 3.6952 'International Tables Vol C Tables 4.2.6.8 and 6.1.1.4'
F F 0.0583 0.0400 'International Tables Vol C Tables 4.2.6.8 and 6.1.1.4'
P P 0.2597 0.3356 'International Tables Vol C Tables 4.2.6.8 and 6.1.1.4'
S S 0.2925 0.4250 'International Tables Vol C Tables 4.2.6.8 and 6.1.1.4'
Sb Sb 0.1003 4.6759 'International Tables Vol C Tables 4.2.6.8 and 6.1.1.4'

loop_
_geom_angle_atom_site_label_1
_geom_angle_atom_site_label_2
_geom_angle_atom_site_label_3
_geom_angle
_geom_angle_site_symmetry_1
_geom_angle_site_symmetry_3
_geom_angle_publ_flag
F00Y Sb01 F00W 90.4(6) . . ?
F00Y Sb01 F010 89.9(6) . . ?
F010 Sb01 F00W 179.3(7) . . ?
F039 Sb01 F00W 87.1(7) . . ?
F039 Sb01 F00Y 177.5(6) . . ?
F039 Sb01 F010 92.6(6) . . ?
F04N Sb01 F00W 89.7(7) . . ?
F04N Sb01 F00Y 89.2(10) . . ?
F04N Sb01 F010 89.7(7) . . ?
F04N Sb01 F039 90.7(12) . . ?
F04N Sb01 F05N 177.0(11) . . ?
F05N Sb01 F00W 90.7(7) . . ?
F05N Sb01 F00Y 87.8(8) . . ?
F05N Sb01 F010 89.9(7) . . ?
F05N Sb01 F039 92.3(9) . . ?
F01N Sb02 F029 91.3(6) . . ?
F01N Sb02 F03N 178.2(9) . . ?
F01N Sb02 F03O 89.3(7) . . ?
F01N Sb02 F03U 90.7(8) . . ?
F01N Sb02 F05F 88.3(7) . . ?
F03N Sb02 F029 89.6(7) . . ?
F03N Sb02 F03U 90.8(9) . . ?
F03O Sb02 F029 91.4(8) . . ?
F03O Sb02 F03N 89.2(8) . . ?
F03O Sb02 F03U 177.4(8) . . ?
F03U Sb02 F029 91.2(8) . . ?
F05F Sb02 F029 179.6(7) . . ?
F05F Sb02 F03N 90.8(7) . . ?
F05F Sb02 F03O 88.5(8) . . ?
F05F Sb02 F03U 88.9(7) . . ?
Cu04 Cu03 Cu08 82.90(10) . . ?
S00E Cu03 Cu04 95.44(15) . . ?
S00E Cu03 Cu08 48.65(13) . . ?
S00E Cu03 S00F 134.6(2) . . ?
S00E Cu03 S00I 120.03(19) . . ?
S00F Cu03 Cu04 52.91(15) . . ?
S00F Cu03 Cu08 134.53(18) . . ?
S00F Cu03 S00I 105.14(18) . . ?
S00I Cu03 Cu04 122.46(16) . . ?
S00I Cu03 Cu08 88.71(15) . . ?
Cu03 Cu04 Cu0D 85.88(11) . . ?
S00F Cu04 Cu03 51.21(13) . . ?
S00F Cu04 Cu0D 115.32(16) . . ?
S00K Cu04 Cu03 97.69(15) . . ?
S00K Cu04 Cu0D 106.62(16) . . ?
S00K Cu04 S00F 122.8(2) . . ?
S00L Cu04 Cu03 123.94(17) . . ?
S00L Cu04 Cu0D 46.86(14) . . ?
S00L Cu04 S00F 116.42(19) . . ?
S00L Cu04 S00K 120.6(2) . . ?
S00I Cu05 S00J 105.10(19) . . ?
P00S Cu05 S00I 122.0(2) . . ?
P00S Cu05 S00J 132.8(2) . . ?
S00G Cu06 S00F 102.82(18) . . ?
P00P Cu06 S00F 119.8(2) . . ?
P00P Cu06 S00G 136.79(19) . . ?
S00K Cu07 S00E 96.11(18) . . ?
P00N Cu07 S00E 123.9(2) . . ?
P00N Cu07 S00K 140.0(2) . . ?
Cu03 Cu08 Cu0D 82.23(9) . . ?
S00E Cu08 Cu03 47.47(12) . . ?
S00E Cu08 Cu0D 120.47(16) . . ?
S00E Cu08 S00J 124.9(2) . . ?
S00H Cu08 Cu03 115.60(16) . . ?
S00H Cu08 Cu0D 47.44(12) . . ?
S00H Cu08 S00E 121.6(2) . . ?
S00H Cu08 S00J 113.41(19) . . ?
S00J Cu08 Cu03 106.04(15) . . ?
S00J Cu08 Cu0D 93.96(14) . . ?
S00G Cu09 Cu0D 100.98(17) . . ?
S00I Cu09 Cu0D 114.27(15) . . ?
S00I Cu09 S00G 118.5(2) . . ?
S00M Cu09 Cu0D 49.92(15) . . ?
S00M Cu09 S00G 117.8(2) . . ?
S00M Cu09 S00I 123.64(19) . . ?
S00K Cu0A S00H 105.97(18) . . ?
P00R Cu0A S00H 116.9(2) . . ?
P00R Cu0A S00K 136.6(2) . . ?
S00G Cu0B S00L 104.05(18) . . ?
P00Q Cu0B S00G 137.24(19) . . ?
P00Q Cu0B S00L 118.6(2) . . ?
S00J Cu0C S00M 95.92(18) . . ?
P00O Cu0C S00J 143.9(2) . . ?
P00O Cu0C S00M 119.6(2) . . ?
Cu04 Cu0D Cu08 77.99(9) . . ?
Cu09 Cu0D Cu04 83.04(10) . . ?
Cu09 Cu0D Cu08 84.64(10) . . ?
S00H Cu0D Cu04 87.56(15) . . ?
S00H Cu0D Cu08 47.13(13) . . ?
S00H Cu0D Cu09 131.74(17) . . ?
S00L Cu0D Cu04 46.95(14) . . ?
S00L Cu0D Cu08 124.51(17) . . ?
S00L Cu0D Cu09 93.63(16) . . ?
S00L Cu0D S00H 113.5(2) . . ?
S00L Cu0D S00M 125.49(19) . . ?
S00M Cu0D Cu04 132.09(18) . . ?
S00M Cu0D Cu08 93.99(15) . . ?
S00M Cu0D Cu09 49.07(15) . . ?
S00M Cu0D S00H 121.0(2) . . ?
Cu03 S00E Cu07 105.8(2) . . ?
Cu03 S00E Cu08 83.88(16) . . ?
Cu08 S00E Cu07 123.5(2) . . ?
C01M S00E Cu03 110.9(6) . . ?
C01M S00E Cu07 114.6(6) . . ?
C01M S00E Cu08 112.7(7) . . ?
Cu03 S00F Cu04 75.88(16) . . ?
Cu03 S00F Cu06 118.6(2) . . ?
Cu04 S00F Cu06 121.3(2) . . ?
C013 S00F Cu03 117.3(6) . . ?
C013 S00F Cu04 96.8(6) . . ?
C013 S00F Cu06 117.8(6) . . ?
Cu06 S00G Cu09 103.9(2) . . ?
Cu0B S00G Cu06 101.7(2) . . ?
Cu0B S00G Cu09 112.9(2) . . ?
C00Z S00G Cu06 114.3(7) . . ?
C00Z S00G Cu09 113.5(7) . . ?
C00Z S00G Cu0B 110.0(7) . . ?
Cu08 S00H Cu0A 93.25(19) . . ?
Cu08 S00H Cu0D 85.42(17) . . ?
Cu0D S00H Cu0A 126.7(2) . . ?
C01C S00H Cu08 113.4(6) . . ?
C01C S00H Cu0A 120.6(5) . . ?
C01C S00H Cu0D 108.3(5) . . ?
Cu05 S00I Cu03 123.6(2) . . ?
Cu09 S00I Cu03 94.04(19) . . ?
Cu09 S00I Cu05 94.5(2) . . ?
C01T S00I Cu03 112.7(6) . . ?
C01T S00I Cu05 115.1(6) . . ?
C01T S00I Cu09 111.9(6) . . ?
Cu05 S00J Cu08 110.7(2) . . ?
Cu0C S00J Cu05 98.92(18) . . ?
Cu0C S00J Cu08 113.6(2) . . ?
C01O S00J Cu05 105.3(7) . . ?
C01O S00J Cu08 110.2(6) . . ?
C01O S00J Cu0C 117.2(7) . . ?
Cu07 S00K Cu04 110.9(2) . . ?
Cu0A S00K Cu04 111.2(2) . . ?
Cu0A S00K Cu07 93.41(18) . . ?
C02N S00K Cu04 106.1(6) . . ?
C02N S00K Cu07 117.1(6) . . ?
C02N S00K Cu0A 117.9(7) . . ?
Cu04 S00L Cu0B 111.1(2) . . ?
Cu0D S00L Cu04 86.19(18) . . ?
Cu0D S00L Cu0B 115.4(2) . . ?
C02W S00L Cu04 107.4(6) . . ?
C02W S00L Cu0B 118.5(6) . . ?
C02W S00L Cu0D 113.2(6) . . ?
Cu09 S00M Cu0C 123.5(2) . . ?
Cu09 S00M Cu0D 81.01(19) . . ?
Cu0D S00M Cu0C 108.8(2) . . ?
C031 S00M Cu09 109.5(7) . . ?
C031 S00M Cu0C 116.8(7) . . ?
C031 S00M Cu0D 111.2(7) . . ?
C017 P00N Cu07 115.2(7) . . ?
C017 P00N C046 103.3(8) . . ?
C01S P00N Cu07 113.4(6) . . ?
C01S P00N C017 106.9(9) . . ?
C01S P00N C046 100.7(9) . . ?
C046 P00N Cu07 115.9(7) . . ?
C01P P00O Cu0C 107.4(5) . . ?
C03R P00O Cu0C 113.0(7) . . ?
C03R P00O C01P 102.7(8) . . ?
C03R P00O C060 107.9(11) . . ?
C060 P00O Cu0C 117.5(8) . . ?
C060 P00O C01P 107.1(8) . . ?
C01F P00P Cu06 107.6(7) . . ?
C01F P00P C01G 102.0(9) . . ?
C01F P00P C022 105.2(7) . . ?
C01G P00P Cu06 116.1(5) . . ?
C01G P00P C022 105.6(7) . . ?
C022 P00P Cu06 118.6(5) . . ?
C02B P00Q Cu0B 108.8(6) . . ?
C02B P00Q C053 105.7(9) . . ?
C02B P00Q C02T 105.2(8) . . ?
C053 P00Q Cu0B 111.7(6) . . ?
C02T P00Q Cu0B 119.4(6) . . ?
C02T P00Q C053 105.1(8) . . ?
C014 P00R Cu0A 119.8(6) . . ?
C015 P00R Cu0A 109.4(6) . . ?
C015 P00R C014 102.6(8) . . ?
C04X P00R Cu0A 113.5(7) . . ?
C04X P00R C014 106.5(9) . . ?
C04X P00R C015 103.3(9) . . ?
C00T P00S Cu05 109.1(8) . . ?
C03D P00S Cu05 107.0(7) . . ?
C03D P00S C00T 109.5(11) . . ?
C03D P00S C05I 104.1(10) . . ?
C05I P00S Cu05 122.0(7) . . ?
C05I P00S C00T 104.7(10) . . ?
C04I C00T P00S 114(2) . . ?
C04I C00T C05Q 119(3) . . ?
C05Q C00T P00S 121.5(19) . . ?
C02W C00U H00U 118.0 . . ?
C03S C00U H00U 118.0 . . ?
C03S C00U C02W 124(2) . . ?
H00A C00X H00B 107.6 . . ?
C01T C00X H00A 108.8 . . ?
C01T C00X H00B 108.7 . . ?
C01T C00X C01W 114.0(16) . . ?
C01W C00X H00A 108.7 . . ?
C01W C00X H00B 108.7 . . ?
C02V C00Z S00G 115.1(15) . . ?
C04Z C00Z S00G 125.0(17) . . ?
C04Z C00Z C02V 119.9(18) . . ?
C01D C011 H011 115.1 . . ?
C01K C011 H011 115.1 . . ?
C01K C011 C01D 129.8(17) . . ?
C01A C012 H012 118.3 . . ?
C025 C012 H012 118.3 . . ?
C025 C012 C01A 123(2) . . ?
C018 C013 S00F 118.5(15) . . ?
C026 C013 S00F 116.6(14) . . ?
C026 C013 C018 124.6(18) . . ?
C02U C014 P00R 112.7(13) . . ?
C02Y C014 P00R 123.7(18) . . ?
C02Y C014 C02U 124(2) . . ?
C03B C015 P00R 120.1(14) . . ?
C03B C015 C06K 121.2(18) . . ?
C06K C015 P00R 118.6(14) . . ?
C01Y C016 H016 118.9 . . ?
C01Y C016 C05V 122.3(18) . . ?
C05V C016 H016 118.8 . . ?
C019 C017 P00N 125.3(15) . . ?
C019 C017 C020 117.9(17) . . ?
C020 C017 P00N 116.5(13) . . ?
C013 C018 H018 120.7 . . ?
C013 C018 C01I 118.6(19) . . ?
C01I C018 H018 120.7 . . ?
C017 C019 H019 116.3 . . ?
C041 C019 C017 127.4(19) . . ?
C041 C019 H019 116.3 . . ?
C012 C01A C03M 125(2) . . ?
C012 C01A C03S 113.7(18) . . ?
C03S C01A C03M 121.2(18) . . ?
C01K C01C S00H 122.6(13) . . ?
C02E C01C S00H 120.3(13) . . ?
C02E C01C C01K 116.8(16) . . ?
C011 C01D C02O 125.1(16) . . ?
C01Z C01D C011 112.2(17) . . ?
C01Z C01D C02O 122.7(18) . . ?
C01S C01E H01E 120.4 . . ?
C03E C01E H01E 120.4 . . ?
C03E C01E C01S 119(2) . . ?
C01X C01F P00P 123.8(15) . . ?
C01X C01F C028 118.4(18) . . ?
C028 C01F P00P 117.8(16) . . ?
C033 C01G P00P 123.7(12) . . ?
C03Y C01G P00P 119.0(14) . . ?
C03Y C01G C033 116.1(16) . . ?
C045 C01H H01H 121.2 . . ?
C05M C01H H01H 121.2 . . ?
C05M C01H C045 117.5(19) . . ?
C018 C01I H01I 119.6 . . ?
C018 C01I C02A 120.7(19) . . ?
C02A C01I H01I 119.6 . . ?
C011 C01K C01C 117.6(17) . . ?
C011 C01K H01K 121.2 . . ?
C01C C01K H01K 121.2 . . ?
C030 C01L C063 122(2) . . ?
C042 C01L C030 113.7(19) . . ?
C042 C01L C063 124(2) . . ?
C01Y C01M S00E 121.5(13) . . ?
C03T C01M S00E 121.5(14) . . ?
C03T C01M C01Y 117.0(17) . . ?
C02H C01O S00J 118.8(15) . . ?
C03Z C01O S00J 120.0(17) . . ?
C03Z C01O C02H 121.2(18) . . ?
C03E C01Q H01Q 120.7 . . ?
C03E C01Q C03H 118.7(19) . . ?
C03H C01Q H01Q 120.7 . . ?
C02B C01R H01R 120.2 . . ?
C04E C01R H01R 120.2 . . ?
C04E C01R C02B 119.6(19) . . ?
C01E C01S P00N 118.2(15) . . ?
C01E C01S C03P 121.6(19) . . ?
C03P C01S P00N 119.8(14) . . ?
C00X C01T S00I 117.5(14) . . ?
C02G C01T S00I 119.3(12) . . ?
C02G C01T C00X 123.2(16) . . ?
C021 C01U H01U 119.1 . . ?
C03R C01U H01U 119.1 . . ?
C03R C01U C021 122(2) . . ?
C02F C01V H01V 116.2 . . ?
C02G C01V H01V 116.2 . . ?
C02G C01V C02F 128(2) . . ?
C00X C01W H01A 106.4 . . ?
C00X C01W H01B 106.4 . . ?
H01A C01W H01B 106.5 . . ?
C02F C01W C00X 123.6(17) . . ?
C02F C01W H01A 106.4 . . ?
C02F C01W H01B 106.4 . . ?
C01F C01X H01X 120.3 . . ?
C04R C01X C01F 119.4(19) . . ?
C04R C01X H01X 120.3 . . ?
C016 C01Y C01M 120.9(17) . . ?
C016 C01Y H01Y 119.6 . . ?
C01M C01Y H01Y 119.5 . . ?
C01D C01Z H01Z 118.9 . . ?
C01D C01Z C02E 122.3(17) . . ?
C02E C01Z H01Z 118.9 . . ?
C017 C020 H020 120.6 . . ?
C05X C020 C017 118.8(17) . . ?
C05X C020 H020 120.6 . . ?
C01U C021 H021 119.8 . . ?
C035 C021 C01U 120(2) . . ?
C035 C021 H021 119.8 . . ?
C026 C024 H024 118.8 . . ?
C02A C024 H024 118.8 . . ?
C02A C024 C026 122(2) . . ?
C012 C025 H025 119.4 . . ?
C012 C025 C02W 121.2(19) . . ?
C02W C025 H025 119.4 . . ?
C013 C026 C024 118.6(18) . . ?
C013 C026 H026 120.7 . . ?
C024 C026 H026 120.7 . . ?
C01F C028 H028 117.1 . . ?
C03F C028 C01F 126(2) . . ?
C03F C028 H028 117.1 . . ?
C01I C02A C04Y 126.8(19) . . ?
C024 C02A C01I 115(2) . . ?
C024 C02A C04Y 118(2) . . ?
C01R C02B P00Q 118.8(14) . . ?
C01R C02B C03X 115.8(17) . . ?
C03X C02B P00Q 125.0(15) . . ?
C01C C02E C01Z 121.1(16) . . ?
C01C C02E H02E 119.4 . . ?
C01Z C02E H02E 119.4 . . ?
C01V C02F C01W 113.8(17) . . ?
C01V C02F C03Q 125.0(19) . . ?
C01W C02F C03Q 121.2(18) . . ?
C01T C02G H02G 121.7 . . ?
C01V C02G C01T 116.6(17) . . ?
C01V C02G H02G 121.7 . . ?
C01O C02H H02H 119.4 . . ?
C01O C02H C03V 121.2(19) . . ?
C03V C02H H02H 119.4 . . ?
C02V C02I H02I 114.9 . . ?
C02X C02I H02I 114.9 . . ?
C02X C02I C02V 130(2) . . ?
C03L C02J C03V 116.1(19) . . ?
C06V C02J C03L 121(2) . . ?
C06V C02J C03V 123(2) . . ?
C04X C02K H02K 123.1 . . ?
C04X C02K C056 113.8(19) . . ?
C056 C02K H02K 123.1 . . ?
C03C C02L H02L 119.1 . . ?
C051 C02L H02L 119.1 . . ?
C051 C02L C03C 122(2) . . ?
C02N C02M H02M 122.1 . . ?
C02N C02M C04P 115.8(18) . . ?
C04P C02M H02M 122.1 . . ?
C02M C02N S00K 111.0(15) . . ?
C03C C02N S00K 124.8(15) . . ?
C03C C02N C02M 124.2(18) . . ?
C01D C02O C03W 109.0(17) . . ?
C01D C02O C04Q 113.6(16) . . ?
C01D C02O C05L 116.5(17) . . ?
C03W C02O C04Q 106.0(17) . . ?
C05L C02O C03W 104.7(16) . . ?
C05L C02O C04Q 106.3(17) . . ?
C04C C02P H02P 121.0 . . ?
C04C C02P C04S 118(2) . . ?
C04S C02P H02P 121.0 . . ?
C03T C02Q H02Q 120.3 . . ?
C03T C02Q C05V 119.3(19) . . ?
C05V C02Q H02Q 120.3 . . ?
C02Z C02S H02S 124.1 . . ?
C02Z C02S C04B 112(2) . . ?
C04B C02S H02S 124.1 . . ?
C014 C02U H02U 121.2 . . ?
C04F C02U C014 117.6(17) . . ?
C04F C02U H02U 121.2 . . ?
C00Z C02V H02V 125.3 . . ?
C02I C02V C00Z 109.5(19) . . ?
C02I C02V H02V 125.3 . . ?
C00U C02W S00L 121.7(16) . . ?
C025 C02W S00L 121.6(14) . . ?
C025 C02W C00U 116.5(18) . . ?
C02I C02X C037 124(2) . . ?
C047 C02X C02I 116.3(19) . . ?
C047 C02X C037 119.0(19) . . ?
C014 C02Y H02Y 118.8 . . ?
C014 C02Y C04A 122(2) . . ?
C04A C02Y H02Y 118.7 . . ?
C02S C02Z H02Z 114.8 . . ?
C033 C02Z C02S 130(2) . . ?
C033 C02Z H02Z 114.8 . . ?
C01L C030 H030 115.8 . . ?
C01L C030 C05A 128.4(19) . . ?
C05A C030 H030 115.8 . . ?
C050 C031 S00M 119.2(14) . . ?
C05A C031 S00M 118.2(14) . . ?
C05A C031 C050 122.0(18) . . ?
C057 C032 H032 120.0 . . ?
C057 C032 C01P 120.0 . . ?
C01P C032 H032 120.0 . . ?
C032 C057 H057 120.0 . . ?
C062 C057 C032 120.0 . . ?
C062 C057 H057 120.0 . . ?
C057 C062 H062 120.0 . . ?
C057 C062 C059 120.0 . . ?
C059 C062 H062 120.0 . . ?
C062 C059 H059 120.0 . . ?
C062 C059 C02R 120.0 . . ?
C02R C059 H059 120.0 . . ?
C059 C02R H02R 120.0 . . ?
C059 C02R C01P 120.0 . . ?
C01P C02R H02R 120.0 . . ?
C032 C01P P00O 115.8(8) . . ?
C02R C01P P00O 124.2(7) . . ?
C02R C01P C032 120.0 . . ?
C01G C033 H033 120.3 . . ?
C02Z C033 C01G 119.4(17) . . ?
C02Z C033 H033 120.3 . . ?
C03D C034 H034 119.7 . . ?
C03D C034 C05K 121(2) . . ?
C05K C034 H034 119.7 . . ?
C021 C035 H035 121.6 . . ?
C021 C035 C05J 117(2) . . ?
C05J C035 H035 121.6 . . ?
C02X C037 C06A 113.1(18) . . ?
C02X C037 C06G 105.3(16) . . ?
C02X C037 C06T 112.5(19) . . ?
C06A C037 C06G 101.4(17) . . ?
C06T C037 C06A 115.5(18) . . ?
C06T C037 C06G 107.8(18) . . ?
C060 C038 H038 114.9 . . ?
C060 C038 C06E 130(2) . . ?
C06E C038 H038 114.8 . . ?
C045 C03A H03A 119.7 . . ?
C045 C03A C046 120.7(19) . . ?
C046 C03A H03A 119.6 . . ?
C015 C03B H03B 117.3 . . ?
C015 C03B C05C 125.3(19) . . ?
C05C C03B H03B 117.4 . . ?
C02L C03C H03C 119.5 . . ?
C02N C03C C02L 121.0(19) . . ?
C02N C03C H03C 119.5 . . ?
C034 C03D P00S 119.1(16) . . ?
C034 C03D C055 118.0(19) . . ?
C055 C03D P00S 122.7(17) . . ?
C01E C03E C01Q 124(2) . . ?
C01E C03E H03E 117.8 . . ?
C01Q C03E H03E 117.8 . . ?
C028 C03F H03F 123.0 . . ?
C028 C03F C03G 114(2) . . ?
C03G C03F H03F 123.0 . . ?
C03F C03G H03G 117.5 . . ?
C03F C03G C04R 125(2) . . ?
C04R C03G H03G 117.5 . . ?
C01Q C03H H03H 122.4 . . ?
C03P C03H C01Q 115.1(19) . . ?
C03P C03H H03H 122.5 . . ?
C04E C03I H03I 119.6 . . ?
C04E C03I C05W 121(2) . . ?
C05W C03I H03I 119.6 . . ?
C05Y C03J H03J 124.9 . . ?
C05Y C03J C064 110(2) . . ?
C064 C03J H03J 124.9 . . ?
H03D C03K H03K 109.5 . . ?
H03D C03K H03L 109.5 . . ?
H03K C03K H03L 109.5 . . ?
C03M C03K H03D 109.5 . . ?
C03M C03K H03K 109.5 . . ?
C03M C03K H03L 109.5 . . ?
C02J C03L H03M 121.3 . . ?
C03Z C03L C02J 117(2) . . ?
C03Z C03L H03M 121.2 . . ?
C01A C03M C03K 111.5(19) . . ?
C01A C03M C052 107.8(16) . . ?
C01A C03M C05D 104.5(15) . . ?
C03K C03M C052 110.9(16) . . ?
C03K C03M C05D 110.1(17) . . ?
C05D C03M C052 111.7(18) . . ?
C01S C03P C03H 120.3(18) . . ?
C01S C03P H03P 119.9 . . ?
C03H C03P H03P 119.9 . . ?
C02F C03Q C04L 110.4(18) . . ?
C02F C03Q C06X 106.2(16) . . ?
C04D C03Q C02F 113.1(18) . . ?
C04D C03Q C04L 102.2(18) . . ?
C04D C03Q C06X 115.6(18) . . ?
C04L C03Q C06X 109.3(18) . . ?
C01U C03R P00O 125.2(17) . . ?
C01U C03R C058 116(2) . . ?
C058 C03R P00O 118.6(16) . . ?
C00U C03S C01A 120.4(19) . . ?
C00U C03S H03S 119.8 . . ?
C01A C03S H03S 119.8 . . ?
C01M C03T C02Q 124.6(18) . . ?
C01M C03T H03T 117.7 . . ?
C02Q C03T H03T 117.7 . . ?
C02H C03V C02J 117(2) . . ?
C02H C03V H03V 121.6 . . ?
C02J C03V H03V 121.6 . . ?
C02O C03W H03N 109.5 . . ?
C02O C03W H03O 109.5 . . ?
C02O C03W H03Q 109.5 . . ?
H03N C03W H03O 109.5 . . ?
H03N C03W H03Q 109.5 . . ?
H03O C03W H03Q 109.5 . . ?
C02B C03X H03X 120.2 . . ?
C05W C03X C02B 119(2) . . ?
C05W C03X H03X 120.3 . . ?
C01G C03Y H03Y 120.6 . . ?
C04B C03Y C01G 118.9(18) . . ?
C04B C03Y H03Y 120.6 . . ?
C01O C03Z C03L 127(2) . . ?
C01O C03Z H03Z 116.7 . . ?
C03L C03Z H03Z 116.7 . . ?
C041 C040 H040 120.0 . . ?
C05X C040 H040 120.0 . . ?
C05X C040 C041 120.0(19) . . ?
C019 C041 C040 113.2(17) . . ?
C019 C041 H041 123.4 . . ?
C040 C041 H041 123.4 . . ?
C01L C042 H042 117.9 . . ?
C050 C042 C01L 124.2(19) . . ?
C050 C042 H042 117.9 . . ?
C053 C043 H043 121.0 . . ?
C053 C043 C068 118(2) . . ?
C068 C043 H043 121.0 . . ?
C04A C044 H044 121.9 . . ?
C04F C044 H044 121.9 . . ?
C04F C044 C04A 116.2(18) . . ?
C01H C045 H045 119.5 . . ?
C03A C045 C01H 121(2) . . ?
C03A C045 H045 119.5 . . ?
C03A C046 P00N 116.1(15) . . ?
C049 C046 P00N 125.7(17) . . ?
C049 C046 C03A 118.2(19) . . ?
C02X C047 H047 119.3 . . ?
C02X C047 C04Z 121.4(19) . . ?
C04Z C047 H047 119.3 . . ?
C06B C048 H048 117.6 . . ?
C06B C048 C06F 125(3) . . ?
C06F C048 H048 117.6 . . ?
C046 C049 H049 117.9 . . ?
C046 C049 C05M 124(2) . . ?
C05M C049 H049 117.9 . . ?
C02Y C04A C044 117.3(18) . . ?
C02Y C04A H04A 121.4 . . ?
C044 C04A H04A 121.4 . . ?
C02S C04B H04B 119.8 . . ?
C03Y C04B C02S 120.4(18) . . ?
C03Y C04B H04B 119.8 . . ?
C02P C04C H04C 122.4 . . ?
C02P C04C C053 115.2(19) . . ?
C053 C04C H04C 122.4 . . ?
C03Q C04D H04D 109.5 . . ?
C03Q C04D H04E 109.5 . . ?
C03Q C04D H04F 109.5 . . ?
H04D C04D H04E 109.5 . . ?
H04D C04D H04F 109.5 . . ?
H04E C04D H04F 109.5 . . ?
C01R C04E H04G 119.9 . . ?
C03I C04E C01R 120(2) . . ?
C03I C04E H04G 119.9 . . ?
C02U C04F H04H 118.9 . . ?
C044 C04F C02U 122.3(19) . . ?
C044 C04F H04H 118.8 . . ?
C04U C04G H04I 120.0 . . ?
C04U C04G C05K 120(2) . . ?
C05K C04G H04I 120.0 . . ?
C060 C04H H04J 119.4 . . ?
C060 C04H C061 121(2) . . ?
C061 C04H H04J 119.4 . . ?
C00T C04I H04K 122.0 . . ?
C00T C04I C06B 116(3) . . ?
C06B C04I H04K 122.0 . . ?
C04V C04K H04L 114.7 . . ?
C04V C04K C04X 131(2) . . ?
C04X C04K H04L 114.7 . . ?
C03Q C04L H04M 109.5 . . ?
C03Q C04L H04N 109.5 . . ?
C03Q C04L H04O 109.5 . . ?
H04M C04L H04N 109.5 . . ?
H04M C04L H04O 109.5 . . ?
H04N C04L H04O 109.5 . . ?
C02M C04P H04P 122.0 . . ?
C051 C04P C02M 116(2) . . ?
C051 C04P H04P 122.0 . . ?
C02O C04Q H04Q 109.5 . . ?
C02O C04Q H04R 109.5 . . ?
C02O C04Q H04S 109.5 . . ?
H04Q C04Q H04R 109.5 . . ?
H04Q C04Q H04S 109.5 . . ?
H04R C04Q H04S 109.5 . . ?
C01X C04R C03G 117.2(19) . . ?
C01X C04R H04T 121.4 . . ?
C03G C04R H04T 121.4 . . ?
C02P C04S H04U 118.5 . . ?
C068 C04S C02P 123(2) . . ?
C068 C04S H04U 118.5 . . ?
C05C C04T H04V 118.2 . . ?
C05C C04T C05O 124(2) . . ?
C05O C04T H04V 118.2 . . ?
C04G C04U H04W 118.3 . . ?
C04G C04U C055 124(2) . . ?
C055 C04U H04W 118.2 . . ?
C04K C04V H04X 123.6 . . ?
C04K C04V C066 113(2) . . ?
C066 C04V H04X 123.6 . . ?
C05T C04W H04Y 120.0 . . ?
C05Y C04W H04Y 120.0 . . ?
C05Y C04W C05T 120(2) . . ?
C02K C04X P00R 118.4(16) . . ?
C04K C04X P00R 124.4(16) . . ?
C04K C04X C02K 117(2) . . ?
C02A C04Y H04Z 114.3 . . ?
C067 C04Y C02A 101.8(19) . . ?
C067 C04Y H04Z 114.3 . . ?
C067 C04Y C06D 105(2) . . ?
C06D C04Y C02A 106(2) . . ?
C06D C04Y H04Z 114.3 . . ?
C00Z C04Z C047 121.8(19) . . ?
C00Z C04Z H04 119.1 . . ?
C047 C04Z H04 119.1 . . ?
C031 C050 H050 120.3 . . ?
C042 C050 C031 119.4(18) . . ?
C042 C050 H050 120.3 . . ?
C02L C051 C04P 121(2) . . ?
C02L C051 C054 122(2) . . ?
C04P C051 C054 117(2) . . ?
C03M C052 H05A 109.5 . . ?
C03M C052 H05B 109.5 . . ?
C03M C052 H05C 109.5 . . ?
H05A C052 H05B 109.5 . . ?
H05A C052 H05C 109.5 . . ?
H05B C052 H05C 109.5 . . ?
C043 C053 P00Q 118.9(16) . . ?
C043 C053 C04C 125(2) . . ?
C04C C053 P00Q 115.1(14) . . ?
C051 C054 C07E 106.8(19) . . ?
C06Q C054 C051 108(2) . . ?
C06Q C054 C071 128(2) . . ?
C06Q C054 C07E 99(2) . . ?
C071 C054 C051 116(2) . . ?
C071 C054 C07E 95(2) . . ?
C03D C055 H055 121.5 . . ?
C04U C055 C03D 117(2) . . ?
C04U C055 H055 121.5 . . ?
C02K C056 H056 117.3 . . ?
C066 C056 C02K 125(2) . . ?
C066 C056 H056 117.3 . . ?
C03R C058 H058 123.5 . . ?
C05J C058 C03R 113(2) . . ?
C05J C058 H058 123.5 . . ?
C030 C05A H05D 124.5 . . ?
C031 C05A C030 110.9(18) . . ?
C031 C05A H05D 124.5 . . ?
C04M C05B H05E 120.0 . . ?
C04M C05B C02C 120.0 . . ?
C02C C05B H05E 120.0 . . ?
C05B C04M H0AA 120.0 . . ?
C023 C04M C05B 120.0 . . ?
C023 C04M H0AA 120.0 . . ?
C04M C023 H023 120.0 . . ?
C027 C023 C04M 120.0 . . ?
C027 C023 H023 120.0 . . ?
C023 C027 H027 120.0 . . ?
C023 C027 C022 120.0 . . ?
C022 C027 H027 120.0 . . ?
C027 C022 P00P 122.4(7) . . ?
C027 C022 C02C 120.0 . . ?
C02C C022 P00P 117.3(7) . . ?
C05B C02C H02C 120.0 . . ?
C022 C02C C05B 120.0 . . ?
C022 C02C H02C 120.0 . . ?
C03B C05C H05F 122.8 . . ?
C04T C05C C03B 114(2) . . ?
C04T C05C H05F 122.8 . . ?
C03M C05D H05G 109.5 . . ?
C03M C05D H05H 109.5 . . ?
C03M C05D H05I 109.5 . . ?
H05G C05D H05H 109.5 . . ?
H05G C05D H05I 109.5 . . ?
H05H C05D H05I 109.5 . . ?
C05V C05E C05Z 111.1(19) . . ?
C05V C05E C070 103(2) . . ?
C05Z C05E C070 95(2) . . ?
C06N C05E C05V 115(2) . . ?
C06N C05E C05Z 101(2) . . ?
C06N C05E C070 129(2) . . ?
C061 C05G H05J 115.3 . . ?
C061 C05G C06E 129(2) . . ?
C06E C05G H05J 115.3 . . ?
C05T C05I P00S 127.9(18) . . ?
C05T C05I C064 117(2) . . ?
C064 C05I P00S 114.9(16) . . ?
C035 C05J H05K 114.2 . . ?
C058 C05J C035 132(3) . . ?
C058 C05J H05K 114.2 . . ?
C034 C05K H05L 119.8 . . ?
C04G C05K C034 120(2) . . ?
C04G C05K H05L 119.8 . . ?
C02O C05L H05M 109.5 . . ?
C02O C05L H05N 109.5 . . ?
C02O C05L H05O 109.5 . . ?
H05M C05L H05N 109.5 . . ?
H05M C05L H05O 109.5 . . ?
H05N C05L H05O 109.5 . . ?
C01H C05M C049 118(2) . . ?
C01H C05M H05P 121.2 . . ?
C049 C05M H05P 121.2 . . ?
C04T C05O H05Q 120.0 . . ?
C04T C05O C06K 120(2) . . ?
C06K C05O H05Q 120.0 . . ?
C00T C05Q H05R 107.9 . . ?
C00T C05Q H05S 108.0 . . ?
H05R C05Q H05S 107.2 . . ?
C06F C05Q C00T 117(3) . . ?
C06F C05Q H05R 107.9 . . ?
C06F C05Q H05S 108.0 . . ?
C05U C05S H05T 120.0 . . ?
C05U C05S C02T 120.0 . . ?
C02T C05S H05T 120.0 . . ?
C05S C05U H05U 120.0 . . ?
C05P C05U C05S 120.0 . . ?
C05P C05U H05U 120.0 . . ?
C05U C05P H05V 120.0 . . ?
C17 C05P C05U 120.0 . . ?
C17 C05P H05V 120.0 . . ?
C05P C17 H17 120.0 . . ?
C05P C17 C06M 120.0 . . ?
C06M C17 H17 120.0 . . ?
C17 C06M H06M 120.0 . . ?
C02T C06M C17 120.0 . . ?
C02T C06M H06M 120.0 . . ?
C05S C02T P00Q 117.4(9) . . ?
C06M C02T P00Q 122.3(9) . . ?
C06M C02T C05S 120.0 . . ?
C04W C05T H05W 118.0 . . ?
C05I C05T C04W 124(2) . . ?
C05I C05T H05W 118.0 . . ?
C016 C05V C05E 124.6(19) . . ?
C02Q C05V C016 115.6(18) . . ?
C02Q C05V C05E 119.7(19) . . ?
C03I C05W H05X 118.2 . . ?
C03X C05W C03I 124(2) . . ?
C03X C05W H05X 118.2 . . ?
C020 C05X C040 122.5(19) . . ?
C020 C05X H05Y 118.8 . . ?
C040 C05X H05Y 118.8 . . ?
C03J C05Y H05Z 117.8 . . ?
C04W C05Y C03J 124(2) . . ?
C04W C05Y H05Z 117.8 . . ?
C05E C05Z H05 109.5 . . ?
C05E C05Z H 109.5 . . ?
C05E C05Z HA 109.4 . . ?
H05 C05Z H 109.5 . . ?
H05 C05Z HA 109.5 . . ?
H C05Z HA 109.5 . . ?
C038 C060 P00O 121.6(16) . . ?
C038 C060 C04H 115(2) . . ?
C04H C060 P00O 123.0(17) . . ?
C04H C061 H061 121.8 . . ?
C05G C061 C04H 116(2) . . ?
C05G C061 H061 121.8 . . ?
C01L C063 C078 120(2) . . ?
C01L C063 C15 113(2) . . ?
C06R C063 C01L 111(2) . . ?
C06R C063 C078 102(2) . . ?
C06R C063 C15 109(2) . . ?
C078 C063 C15 102(2) . . ?
C03J C064 H064 118.0 . . ?
C05I C064 C03J 124(2) . . ?
C05I C064 H064 118.0 . . ?
C04V C066 H066 120.3 . . ?
C056 C066 C04V 119(2) . . ?
C056 C066 H066 120.3 . . ?
C04Y C067 H06A 109.5 . . ?
C04Y C067 H06B 109.5 . . ?
C04Y C067 H06C 109.5 . . ?
H06A C067 H06B 109.5 . . ?
H06A C067 H06C 109.5 . . ?
H06B C067 H06C 109.5 . . ?
C043 C068 H068 120.3 . . ?
C04S C068 C043 119(2) . . ?
C04S C068 H068 120.3 . . ?
C037 C06A H06D 109.5 . . ?
C037 C06A H06E 109.5 . . ?
C037 C06A H06F 109.5 . . ?
H06D C06A H06E 109.5 . . ?
H06D C06A H06F 109.5 . . ?
H06E C06A H06F 109.5 . . ?
C048 C06B C04I 117(3) . . ?
C048 C06B H06G 121.6 . . ?
C04I C06B H06G 121.6 . . ?
C04Y C06D H06H 109.5 . . ?
C04Y C06D H06I 109.5 . . ?
C04Y C06D H06J 109.4 . . ?
H06H C06D H06I 109.5 . . ?
H06H C06D H06J 109.5 . . ?
H06I C06D H06J 109.5 . . ?
C038 C06E C05G 107(2) . . ?
C038 C06E H06K 126.4 . . ?
C05G C06E H06K 126.4 . . ?
C048 C06F H06L 120.5 . . ?
C05Q C06F C048 119(3) . . ?
C05Q C06F H06L 120.5 . . ?
C037 C06G H06N 109.5 . . ?
C037 C06G H06O 109.5 . . ?
C037 C06G H06P 109.5 . . ?
H06N C06G H06O 109.5 . . ?
H06N C06G H06P 109.5 . . ?
H06O C06G H06P 109.5 . . ?
C015 C06K C05O 113.9(18) . . ?
C015 C06K H06Q 123.0 . . ?
C05O C06K H06Q 123.0 . . ?
H06R C06L H06S 109.5 . . ?
H06R C06L H06T 109.5 . . ?
H06S C06L H06T 109.5 . . ?
C06V C06L H06R 109.5 . . ?
C06V C06L H06S 109.5 . . ?
C06V C06L H06T 109.4 . . ?
C05E C06N H06U 109.5 . . ?
C05E C06N H06V 109.5 . . ?
C05E C06N H06W 109.5 . . ?
H06U C06N H06V 109.5 . . ?
H06U C06N H06W 109.5 . . ?
H06V C06N H06W 109.5 . . ?
H06X C06O H06Y 109.5 . . ?
H06X C06O HB 109.5 . . ?
H06Y C06O HB 109.5 . . ?
C06V C06O H06X 109.5 . . ?
C06V C06O H06Y 109.5 . . ?
C06V C06O HB 109.5 . . ?
C054 C06Q H06Z 109.5 . . ?
C054 C06Q HC 109.5 . . ?
C054 C06Q HD 109.5 . . ?
H06Z C06Q HC 109.5 . . ?
H06Z C06Q HD 109.5 . . ?
HC C06Q HD 109.5 . . ?
C063 C06R H06 109.5 . . ?
C063 C06R HE 109.5 . . ?
C063 C06R HF 109.4 . . ?
H06 C06R HE 109.5 . . ?
H06 C06R HF 109.5 . . ?
HE C06R HF 109.5 . . ?
C037 C06T H1AA 109.4 . . ?
C037 C06T HG 109.5 . . ?
C037 C06T HH 109.5 . . ?
H1AA C06T HG 109.5 . . ?
H1AA C06T HH 109.5 . . ?
HG C06T HH 109.5 . . ?
C02J C06V C06O 107(2) . . ?
C02J C06V C075 107(2) . . ?
C06L C06V C02J 106(2) . . ?
C06L C06V C06O 112(2) . . ?
C06L C06V C075 109(2) . . ?
C06O C06V C075 115(2) . . ?
C03Q C06X H2AA 109.5 . . ?
C03Q C06X HI 109.5 . . ?
C03Q C06X HJ 109.5 . . ?
H2AA C06X HI 109.5 . . ?
H2AA C06X HJ 109.5 . . ?
HI C06X HJ 109.5 . . ?
C05E C070 H07A 109.5 . . ?
C05E C070 H07B 109.5 . . ?
C05E C070 H07C 109.5 . . ?
H07A C070 H07B 109.5 . . ?
H07A C070 H07C 109.5 . . ?
H07B C070 H07C 109.5 . . ?
C054 C071 H07D 109.5 . . ?
C054 C071 H07E 109.5 . . ?
C054 C071 H07F 109.5 . . ?
H07D C071 H07E 109.5 . . ?
H07D C071 H07F 109.5 . . ?
H07E C071 H07F 109.5 . . ?
C06V C075 H07G 109.5 . . ?
C06V C075 H07H 109.5 . . ?
C06V C075 H07I 109.5 . . ?
H07G C075 H07H 109.5 . . ?
H07G C075 H07I 109.5 . . ?
H07H C075 H07I 109.5 . . ?
C063 C078 H07J 109.5 . . ?
C063 C078 H07K 109.5 . . ?
C063 C078 H07L 109.4 . . ?
H07J C078 H07K 109.5 . . ?
H07J C078 H07L 109.5 . . ?
H07K C078 H07L 109.5 . . ?
C054 C07E H07M 109.5 . . ?
C054 C07E H07N 109.5 . . ?
C054 C07E H07O 109.5 . . ?
H07M C07E H07N 109.5 . . ?
H07M C07E H07O 109.5 . . ?
H07N C07E H07O 109.5 . . ?
C063 C15 H15A 109.5 . . ?
C063 C15 H15B 109.4 . . ?
C063 C15 H15C 109.4 . . ?
H15A C15 H15B 109.5 . . ?
H15A C15 H15C 109.5 . . ?
H15B C15 H15C 109.5 . . ?

loop_
_geom_bond_atom_site_label_1
_geom_bond_atom_site_label_2
_geom_bond_distance
_geom_bond_site_symmetry_2
_geom_bond_publ_flag
Sb01 F00W 1.885(13) . ?
Sb01 F00Y 1.857(12) . ?
Sb01 F010 1.858(12) . ?
Sb01 F039 1.846(14) . ?
Sb01 F04N 1.808(14) . ?
Sb01 F05N 1.798(17) . ?
Sb02 F01N 1.814(12) . ?
Sb02 F029 1.928(13) . ?
Sb02 F03N 1.874(12) . ?
Sb02 F03O 1.870(15) . ?
Sb02 F03U 1.881(16) . ?
Sb02 F05F 1.844(13) . ?
Cu03 Cu04 2.783(4) . ?
Cu03 Cu08 2.993(4) . ?
Cu03 S00E 2.218(5) . ?
Cu03 S00F 2.237(5) . ?
Cu03 S00I 2.273(5) . ?
Cu04 Cu0D 3.037(4) . ?
Cu04 S00F 2.289(5) . ?
Cu04 S00K 2.282(5) . ?
Cu04 S00L 2.225(5) . ?
Cu05 S00I 2.259(5) . ?
Cu05 S00J 2.273(5) . ?
Cu05 P00S 2.204(6) . ?
Cu06 S00F 2.295(4) . ?
Cu06 S00G 2.243(5) . ?
Cu06 P00P 2.202(5) . ?
Cu07 S00E 2.286(5) . ?
Cu07 S00K 2.248(5) . ?
Cu07 P00N 2.223(5) . ?
Cu08 Cu0D 3.044(4) . ?
Cu08 S00E 2.260(5) . ?
Cu08 S00H 2.238(5) . ?
Cu08 S00J 2.291(5) . ?
Cu09 Cu0D 2.893(4) . ?
Cu09 S00G 2.274(5) . ?
Cu09 S00I 2.231(5) . ?
Cu09 S00M 2.213(6) . ?
Cu0A S00H 2.278(5) . ?
Cu0A S00K 2.246(5) . ?
Cu0A P00R 2.213(5) . ?
Cu0B S00G 2.241(6) . ?
Cu0B S00L 2.249(5) . ?
Cu0B P00Q 2.201(6) . ?
Cu0C S00J 2.261(5) . ?
Cu0C S00M 2.301(5) . ?
Cu0C P00O 2.240(6) . ?
Cu0D S00H 2.250(5) . ?
Cu0D S00L 2.221(5) . ?
Cu0D S00M 2.241(6) . ?
S00E C01M 1.771(18) . ?
S00F C013 1.835(19) . ?
S00G C00Z 1.744(19) . ?
S00H C01C 1.724(18) . ?
S00I C01T 1.790(18) . ?
S00J C01O 1.806(18) . ?
S00K C02N 1.826(18) . ?
S00L C02W 1.784(19) . ?
S00M C031 1.762(19) . ?
P00N C017 1.831(19) . ?
P00N C01S 1.83(2) . ?
P00N C046 1.834(19) . ?
P00O C01P 1.849(10) . ?
P00O C03R 1.74(2) . ?
P00O C060 1.76(2) . ?
P00P C01F 1.84(2) . ?
P00P C01G 1.846(18) . ?
P00P C022 1.847(9) . ?
P00Q C02B 1.805(19) . ?
P00Q C053 1.86(2) . ?
P00Q C02T 1.807(11) . ?
P00R C014 1.867(19) . ?
P00R C015 1.844(19) . ?
P00R C04X 1.82(2) . ?
P00S C00T 1.91(3) . ?
P00S C03D 1.74(2) . ?
P00S C05I 1.84(2) . ?
C00T C04I 1.21(3) . ?
C00T C05Q 1.51(3) . ?
C00U H00U 0.9500 . ?
C00U C02W 1.42(2) . ?
C00U C03S 1.35(3) . ?
C00X H00A 0.9900 . ?
C00X H00B 0.9900 . ?
C00X C01T 1.44(2) . ?
C00X C01W 1.46(2) . ?
C00Z C02V 1.55(3) . ?
C00Z C04Z 1.35(3) . ?
C011 H011 0.9500 . ?
C011 C01D 1.37(2) . ?
C011 C01K 1.29(2) . ?
C012 H012 0.9500 . ?
C012 C01A 1.47(3) . ?
C012 C025 1.35(2) . ?
C013 C018 1.34(2) . ?
C013 C026 1.33(2) . ?
C014 C02U 1.43(3) . ?
C014 C02Y 1.22(2) . ?
C015 C03B 1.34(2) . ?
C015 C06K 1.37(2) . ?
C016 H016 0.9500 . ?
C016 C01Y 1.31(2) . ?
C016 C05V 1.49(3) . ?
C017 C019 1.35(2) . ?
C017 C020 1.45(2) . ?
C018 H018 0.9500 . ?
C018 C01I 1.40(3) . ?
C019 H019 0.9500 . ?
C019 C041 1.34(2) . ?
C01A C03M 1.50(3) . ?
C01A C03S 1.46(3) . ?
C01C C01K 1.49(2) . ?
C01C C02E 1.29(2) . ?
C01D C01Z 1.36(2) . ?
C01D C02O 1.47(3) . ?
C01E H01E 0.9500 . ?
C01E C01S 1.36(2) . ?
C01E C03E 1.33(3) . ?
C01F C01X 1.40(3) . ?
C01F C028 1.46(3) . ?
C01G C033 1.43(2) . ?
C01G C03Y 1.42(2) . ?
C01H H01H 0.9500 . ?
C01H C045 1.42(3) . ?
C01H C05M 1.40(3) . ?
C01I H01I 0.9500 . ?
C01I C02A 1.49(3) . ?
C01K H01K 0.9500 . ?
C01L C030 1.44(3) . ?
C01L C042 1.38(3) . ?
C01L C063 1.44(3) . ?
C01M C01Y 1.42(2) . ?
C01M C03T 1.37(2) . ?
C01O C02H 1.41(3) . ?
C01O C03Z 1.27(3) . ?
C01Q H01Q 0.9500 . ?
C01Q C03E 1.40(3) . ?
C01Q C03H 1.47(3) . ?
C01R H01R 0.9500 . ?
C01R C02B 1.40(3) . ?
C01R C04E 1.38(3) . ?
C01S C03P 1.43(3) . ?
C01T C02G 1.41(2) . ?
C01U H01U 0.9500 . ?
C01U C021 1.43(3) . ?
C01U C03R 1.33(3) . ?
C01V H01V 0.9500 . ?
C01V C02F 1.44(3) . ?
C01V C02G 1.32(2) . ?
C01W H01A 0.9900 . ?
C01W H01B 0.9900 . ?
C01W C02F 1.41(3) . ?
C01X H01X 0.9500 . ?
C01X C04R 1.40(2) . ?
C01Y H01Y 0.9500 . ?
C01Z H01Z 0.9500 . ?
C01Z C02E 1.47(2) . ?
C020 H020 0.9500 . ?
C020 C05X 1.34(2) . ?
C021 H021 0.9500 . ?
C021 C035 1.31(3) . ?
C024 H024 0.9500 . ?
C024 C026 1.45(3) . ?
C024 C02A 1.36(3) . ?
C025 H025 0.9500 . ?
C025 C02W 1.41(3) . ?
C026 H026 0.9500 . ?
C028 H028 0.9500 . ?
C028 C03F 1.32(3) . ?
C02A C04Y 1.63(3) . ?
C02B C03X 1.45(2) . ?
C02E H02E 0.9500 . ?
C02F C03Q 1.51(3) . ?
C02G H02G 0.9500 . ?
C02H H02H 0.9500 . ?
C02H C03V 1.43(3) . ?
C02I H02I 0.9500 . ?
C02I C02V 1.44(3) . ?
C02I C02X 1.38(3) . ?
C02J C03L 1.46(3) . ?
C02J C03V 1.56(3) . ?
C02J C06V 1.42(3) . ?
C02K H02K 0.9500 . ?
C02K C04X 1.42(3) . ?
C02K C056 1.44(3) . ?
C02L H02L 0.9500 . ?
C02L C03C 1.42(2) . ?
C02L C051 1.34(3) . ?
C02M H02M 0.9500 . ?
C02M C02N 1.42(3) . ?
C02M C04P 1.52(3) . ?
C02N C03C 1.25(2) . ?
C02O C03W 1.53(3) . ?
C02O C04Q 1.56(3) . ?
C02O C05L 1.51(3) . ?
C02P H02P 0.9500 . ?
C02P C04C 1.42(3) . ?
C02P C04S 1.42(3) . ?
C02Q H02Q 0.9500 . ?
C02Q C03T 1.38(3) . ?
C02Q C05V 1.39(3) . ?
C02S H02S 0.9500 . ?
C02S C02Z 1.30(3) . ?
C02S C04B 1.50(3) . ?
C02U H02U 0.9500 . ?
C02U C04F 1.37(2) . ?
C02V H02V 0.9500 . ?
C02X C037 1.49(3) . ?
C02X C047 1.32(3) . ?
C02Y H02Y 0.9500 . ?
C02Y C04A 1.42(3) . ?
C02Z H02Z 0.9500 . ?
C02Z C033 1.31(2) . ?
C030 H030 0.9500 . ?
C030 C05A 1.45(3) . ?
C031 C050 1.46(3) . ?
C031 C05A 1.45(3) . ?
C032 H032 0.9500 . ?
C032 C057 1.3900 . ?
C032 C01P 1.3900 . ?
C057 H057 0.9500 . ?
C057 C062 1.3900 . ?
C062 H062 0.9500 . ?
C062 C059 1.3900 . ?
C059 H059 0.9500 . ?
C059 C02R 1.3900 . ?
C02R H02R 0.9500 . ?
C02R C01P 1.3900 . ?
C033 H033 0.9500 . ?
C034 H034 0.9500 . ?
C034 C03D 1.37(3) . ?
C034 C05K 1.44(3) . ?
C035 H035 0.9500 . ?
C035 C05J 1.31(3) . ?
C037 C06A 1.58(3) . ?
C037 C06G 1.68(3) . ?
C037 C06T 1.52(3) . ?
C038 H038 0.9500 . ?
C038 C060 1.37(3) . ?
C038 C06E 1.42(3) . ?
C03A H03A 0.9500 . ?
C03A C045 1.39(2) . ?
C03A C046 1.38(3) . ?
C03B H03B 0.9500 . ?
C03B C05C 1.41(2) . ?
C03C H03C 0.9500 . ?
C03D C055 1.44(3) . ?
C03E H03E 0.9500 . ?
C03F H03F 0.9500 . ?
C03F C03G 1.41(3) . ?
C03G H03G 0.9500 . ?
C03G C04R 1.46(3) . ?
C03H H03H 0.9500 . ?
C03H C03P 1.43(3) . ?
C03I H03I 0.9500 . ?
C03I C04E 1.30(3) . ?
C03I C05W 1.35(3) . ?
C03J H03J 0.9500 . ?
C03J C05Y 1.38(3) . ?
C03J C064 1.49(3) . ?
C03K H03D 0.9800 . ?
C03K H03K 0.9800 . ?
C03K H03L 0.9800 . ?
C03K C03M 1.49(3) . ?
C03L H03M 0.9500 . ?
C03L C03Z 1.43(3) . ?
C03M C052 1.60(3) . ?
C03M C05D 1.57(3) . ?
C03P H03P 0.9500 . ?
C03Q C04D 1.51(3) . ?
C03Q C04L 1.53(3) . ?
C03Q C06X 1.61(3) . ?
C03R C058 1.54(3) . ?
C03S H03S 0.9500 . ?
C03T H03T 0.9500 . ?
C03V H03V 0.9500 . ?
C03W H03N 0.9800 . ?
C03W H03O 0.9800 . ?
C03W H03Q 0.9800 . ?
C03X H03X 0.9500 . ?
C03X C05W 1.27(3) . ?
C03Y H03Y 0.9500 . ?
C03Y C04B 1.40(3) . ?
C03Z H03Z 0.9500 . ?
C040 H040 0.9500 . ?
C040 C041 1.52(3) . ?
C040 C05X 1.36(3) . ?
C041 H041 0.9500 . ?
C042 H042 0.9500 . ?
C042 C050 1.36(3) . ?
C043 H043 0.9500 . ?
C043 C053 1.31(2) . ?
C043 C068 1.43(3) . ?
C044 H044 0.9500 . ?
C044 C04A 1.49(3) . ?
C044 C04F 1.38(2) . ?
C045 H045 0.9500 . ?
C046 C049 1.33(3) . ?
C047 H047 0.9500 . ?
C047 C04Z 1.48(2) . ?
C048 H048 0.9500 . ?
C048 C06B 1.32(3) . ?
C048 C06F 1.29(4) . ?
C049 H049 0.9500 . ?
C049 C05M 1.43(3) . ?
C04A H04A 0.9500 . ?
C04B H04B 0.9500 . ?
C04C H04C 0.9500 . ?
C04C C053 1.46(3) . ?
C04D H04D 0.9800 . ?
C04D H04E 0.9800 . ?
C04D H04F 0.9800 . ?
C04E H04G 0.9500 . ?
C04F H04H 0.9500 . ?
C04G H04I 0.9500 . ?
C04G C04U 1.31(3) . ?
C04G C05K 1.35(3) . ?
C04H H04J 0.9500 . ?
C04H C060 1.41(3) . ?
C04H C061 1.43(3) . ?
C04I H04K 0.9500 . ?
C04I C06B 1.47(4) . ?
C04K H04L 0.9500 . ?
C04K C04V 1.30(3) . ?
C04K C04X 1.36(3) . ?
C04L H04M 0.9800 . ?
C04L H04N 0.9800 . ?
C04L H04O 0.9800 . ?
C04P H04P 0.9500 . ?
C04P C051 1.42(3) . ?
C04Q H04Q 0.9800 . ?
C04Q H04R 0.9800 . ?
C04Q H04S 0.9800 . ?
C04R H04T 0.9500 . ?
C04S H04U 0.9500 . ?
C04S C068 1.33(3) . ?
C04T H04V 0.9500 . ?
C04T C05C 1.31(3) . ?
C04T C05O 1.38(3) . ?
C04U H04W 0.9500 . ?
C04U C055 1.44(3) . ?
C04V H04X 0.9500 . ?
C04V C066 1.47(3) . ?
C04W H04Y 0.9500 . ?
C04W C05T 1.39(3) . ?
C04W C05Y 1.28(3) . ?
C04Y H04Z 1.0000 . ?
C04Y C067 1.45(3) . ?
C04Y C06D 1.50(3) . ?
C04Z H04 0.9500 . ?
C050 H050 0.9500 . ?
C051 C054 1.52(3) . ?
C052 H05A 0.9800 . ?
C052 H05B 0.9800 . ?
C052 H05C 0.9800 . ?
C054 C06Q 1.41(3) . ?
C054 C071 1.46(3) . ?
C054 C07E 1.75(3) . ?
C055 H055 0.9500 . ?
C056 H056 0.9500 . ?
C056 C066 1.30(3) . ?
C058 H058 0.9500 . ?
C058 C05J 1.29(3) . ?
C05A H05D 0.9500 . ?
C05B H05E 0.9500 . ?
C05B C04M 1.3900 . ?
C05B C02C 1.3900 . ?
C04M H0AA 0.9500 . ?
C04M C023 1.3900 . ?
C023 H023 0.9500 . ?
C023 C027 1.3900 . ?
C027 H027 0.9500 . ?
C027 C022 1.3900 . ?
C022 C02C 1.3900 . ?
C02C H02C 0.9500 . ?
C05C H05F 0.9500 . ?
C05D H05G 0.9800 . ?
C05D H05H 0.9800 . ?
C05D H05I 0.9800 . ?
C05E C05V 1.52(3) . ?
C05E C05Z 1.53(3) . ?
C05E C06N 1.37(3) . ?
C05E C070 1.63(3) . ?
C05G H05J 0.9500 . ?
C05G C061 1.34(3) . ?
C05G C06E 1.45(3) . ?
C05I C05T 1.24(3) . ?
C05I C064 1.35(3) . ?
C05J H05K 0.9500 . ?
C05K H05L 0.9500 . ?
C05L H05M 0.9800 . ?
C05L H05N 0.9800 . ?
C05L H05O 0.9800 . ?
C05M H05P 0.9500 . ?
C05O H05Q 0.9500 . ?
C05O C06K 1.47(3) . ?
C05Q H05R 0.9900 . ?
C05Q H05S 0.9900 . ?
C05Q C06F 1.31(4) . ?
C05S H05T 0.9500 . ?
C05S C05U 1.3900 . ?
C05S C02T 1.3900 . ?
C05U H05U 0.9500 . ?
C05U C05P 1.3900 . ?
C05P H05V 0.9500 . ?
C05P C17 1.3900 . ?
C17 H17 0.9500 . ?
C17 C06M 1.3900 . ?
C06M H06M 0.9500 . ?
C06M C02T 1.3900 . ?
C05T H05W 0.9500 . ?
C05W H05X 0.9500 . ?
C05X H05Y 0.9500 . ?
C05Y H05Z 0.9500 . ?
C05Z H05 0.9800 . ?
C05Z H 0.9800 . ?
C05Z HA 0.9800 . ?
C061 H061 0.9500 . ?
C063 C06R 1.46(4) . ?
C063 C078 1.56(3) . ?
C063 C15 1.59(3) . ?
C064 H064 0.9500 . ?
C066 H066 0.9500 . ?
C067 H06A 0.9800 . ?
C067 H06B 0.9800 . ?
C067 H06C 0.9800 . ?
C068 H068 0.9500 . ?
C06A H06D 0.9800 . ?
C06A H06E 0.9800 . ?
C06A H06F 0.9800 . ?
C06B H06G 0.9500 . ?
C06D H06H 0.9800 . ?
C06D H06I 0.9800 . ?
C06D H06J 0.9800 . ?
C06E H06K 0.9500 . ?
C06F H06L 0.9500 . ?
C06G H06N 0.9800 . ?
C06G H06O 0.9800 . ?
C06G H06P 0.9800 . ?
C06K H06Q 0.9500 . ?
C06L H06R 0.9800 . ?
C06L H06S 0.9800 . ?
C06L H06T 0.9800 . ?
C06L C06V 1.47(3) . ?
C06N H06U 0.9800 . ?
C06N H06V 0.9800 . ?
C06N H06W 0.9800 . ?
C06O H06X 0.9800 . ?
C06O H06Y 0.9800 . ?
C06O HB 0.9800 . ?
C06O C06V 1.45(3) . ?
C06Q H06Z 0.9800 . ?
C06Q HC 0.9800 . ?
C06Q HD 0.9800 . ?
C06R H06 0.9800 . ?
C06R HE 0.9800 . ?
C06R HF 0.9800 . ?
C06T H1AA 0.9800 . ?
C06T HG 0.9800 . ?
C06T HH 0.9800 . ?
C06V C075 1.69(3) . ?
C06X H2AA 0.9800 . ?
C06X HI 0.9800 . ?
C06X HJ 0.9800 . ?
C070 H07A 0.9800 . ?
C070 H07B 0.9800 . ?
C070 H07C 0.9800 . ?
C071 H07D 0.9800 . ?
C071 H07E 0.9800 . ?
C071 H07F 0.9800 . ?
C075 H07G 0.9800 . ?
C075 H07H 0.9800 . ?
C075 H07I 0.9800 . ?
C078 H07J 0.9800 . ?
C078 H07K 0.9800 . ?
C078 H07L 0.9800 . ?
C07E H07M 0.9800 . ?
C07E H07N 0.9800 . ?
C07E H07O 0.9800 . ?
C15 H15A 0.9800 . ?
C15 H15B 0.9800 . ?
C15 H15C 0.9800 . ?

loop_
_smtbx_masks_void_nr
_smtbx_masks_void_average_x
_smtbx_masks_void_average_y
_smtbx_masks_void_average_z
_smtbx_masks_void_volume
_smtbx_masks_void_count_electrons
_smtbx_masks_void_content
1 0.250 -0.159 0.250 2527.7 593.1 ?
2 -0.250 -0.026 0.750 2527.7 590.5 ?
